data_1567540
loop_
_publ_author_name
'Luo, Xi-Ming'
'Huang, Shuo'
'Luo, Peng'
'Ma, Kai'
'Wang, Zhao-Yang'
'Dong, Xi-Yan'
'Zang, Shuang-Quan'

_publ_section_title
;
 Snapshots of key intermediates unveiling the growth from silver ions to
 Ag70 nanoclusters
;
_journal_issue 37
_journal_name_full 'Chemical Science'
_journal_page_first 11110
_journal_page_last 11118
_journal_paper_doi 10.1039/D2SC04204E
_journal_volume 13
_journal_year 2022
_chemical_formula_moiety 'C64.58 H104.01 Ag24 F30 N6.86 O26.86 S9, 1.14(C3 H7 N O)'
_chemical_formula_sum 'C68 H112 Ag24 F30 N8 O28 S9'
_chemical_formula_weight 4937.07
_space_group_crystal_system triclinic
_space_group_IT_number 2
_space_group_name_Hall '-P 1'
_space_group_name_H-M_alt 'P -1'
_atom_sites_solution_hydrogens mixed
_atom_sites_solution_primary iterative
_audit_creation_date 2022-01-03
_audit_creation_method
;
Olex2 1.2
(compiled 2018.05.29 svn.r3508 for OlexSys, GUI svn.r5506)
;
_audit_update_record
;
2022-06-28 deposited with the CCDC.	2022-08-29 downloaded from the CCDC.
;
_cell_angle_alpha 94.120(2)
_cell_angle_beta 110.998(3)
_cell_angle_gamma 104.208(2)
_cell_formula_units_Z 1
_cell_length_a 14.2139(5)
_cell_length_b 15.6549(4)
_cell_length_c 17.3498(6)
_cell_measurement_reflns_used 16209
_cell_measurement_temperature 200.00(10)
_cell_measurement_theta_max 27.6900
_cell_measurement_theta_min 2.4990
_cell_volume 3439.1(2)
_computing_cell_refinement 'CrysAlisPro 1.171.39.7b (Rigaku OD, 2015)'
_computing_data_collection 'CrysAlisPro 1.171.39.7b (Rigaku OD, 2015)'
_computing_data_reduction 'CrysAlisPro 1.171.39.7b (Rigaku OD, 2015)'
_computing_molecular_graphics 'Olex2 (Dolomanov et al., 2009)'
_computing_publication_material 'Olex2 (Dolomanov et al., 2009)'
_computing_structure_refinement 'ShelXL (Sheldrick, 2015)'
_computing_structure_solution 'olex2.solve (Bourhis et al., 2015)'
_diffrn_ambient_environment N~2~
_diffrn_ambient_temperature 200.00(10)
_diffrn_detector 'CCD plate'
_diffrn_measured_fraction_theta_full 0.997
_diffrn_measured_fraction_theta_max 0.844
_diffrn_measurement_details
;
List of Runs (angles in degrees, time in seconds):

  # Type    Start    End  Width  t~exp~   \w     \q     \k     \f   Frames
#--------------------------------------------------------------------------
  1  \w     23.00  64.00   0.50    2.50    --    3.80  38.00-150.00   82
  2  \w    -26.00  88.00   0.50    2.50    --    3.80  57.00 -30.00  228
  3  \w    -25.00   2.00   0.50    2.50    --    3.80  57.00 120.00   54
  4  \w     11.00  89.00   0.50    2.50    --    3.80  57.00 120.00  156
  5  \w    -31.00  27.00   0.50    2.50    --    3.80  77.00-120.00  116
  6  \w     31.00  80.00   0.50    2.50    --    3.80  77.00-120.00   98
  7  \w    -19.00  80.00   0.50    2.50    --    3.80  57.00  30.00  198
  8  \w     39.00  92.00   0.50    2.50    --    3.80  82.00  60.00  106
;
_diffrn_measurement_device 'four-circle diffractometer'
_diffrn_measurement_device_type 'XtaLAB Pro: Kappa single'
_diffrn_measurement_method '\w scans'
_diffrn_orient_matrix_type 'CrysAlisPro convention (1999,Acta A55,543-557)'
_diffrn_orient_matrix_UB_11 -0.0497147000
_diffrn_orient_matrix_UB_12 -0.0050133000
_diffrn_orient_matrix_UB_13 -0.0323856000
_diffrn_orient_matrix_UB_21 -0.0240448000
_diffrn_orient_matrix_UB_22 -0.0051963000
_diffrn_orient_matrix_UB_23 0.0295011000
_diffrn_orient_matrix_UB_31 0.0084907000
_diffrn_orient_matrix_UB_32 0.0469320000
_diffrn_orient_matrix_UB_33 0.0077545000
_diffrn_radiation_monochromator graphite
_diffrn_radiation_probe x-ray
_diffrn_radiation_type MoK\a
_diffrn_radiation_wavelength 0.71073
_diffrn_reflns_av_R_equivalents 0.0456
_diffrn_reflns_av_unetI/netI 0.0512
_diffrn_reflns_Laue_measured_fraction_full 0.997
_diffrn_reflns_Laue_measured_fraction_max 0.844
_diffrn_reflns_limit_h_max 19
_diffrn_reflns_limit_h_min -19
_diffrn_reflns_limit_k_max 18
_diffrn_reflns_limit_k_min -21
_diffrn_reflns_limit_l_max 23
_diffrn_reflns_limit_l_min -22
_diffrn_reflns_number 54748
_diffrn_reflns_point_group_measured_fraction_full 0.997
_diffrn_reflns_point_group_measured_fraction_max 0.844
_diffrn_reflns_theta_full 25.242
_diffrn_reflns_theta_max 29.338
_diffrn_reflns_theta_min 2.026
_diffrn_source 'fine-focus sealed X-ray tube'
_diffrn_source_type 'Enhance (Mo) X-ray Source'
_exptl_absorpt_coefficient_mu 3.562
_exptl_absorpt_correction_T_max 1.00000
_exptl_absorpt_correction_T_min 0.15904
_exptl_absorpt_correction_type multi-scan
_exptl_absorpt_process_details
;
CrysAlisPro 1.171.39.7b (Rigaku Oxford Diffraction, 2015)
Empirical absorption correction using spherical harmonics,
 implemented in SCALE3 ABSPACK scaling algorithm.
;
_exptl_crystal_colour yellow
_exptl_crystal_colour_primary yellow
_exptl_crystal_density_diffrn 2.384
_exptl_crystal_description needle
_exptl_crystal_F_000 2342
_exptl_crystal_size_max 0.1
_exptl_crystal_size_mid 0.05
_exptl_crystal_size_min 0.05
_refine_diff_density_max 2.152
_refine_diff_density_min -1.673
_refine_diff_density_rms 0.227
_refine_ls_extinction_method none
_refine_ls_goodness_of_fit_ref 1.050
_refine_ls_hydrogen_treatment constr
_refine_ls_matrix_type full
_refine_ls_number_parameters 1093
_refine_ls_number_reflns 15940
_refine_ls_number_restraints 1065
_refine_ls_restrained_S_all 1.066
_refine_ls_R_factor_all 0.1009
_refine_ls_R_factor_gt 0.0727
_refine_ls_shift/su_max 0.003
_refine_ls_shift/su_mean 0.000
_refine_ls_structure_factor_coef Fsqd
_refine_ls_weighting_details 'w=1/[\s^2^(Fo^2^)+(0.1467P)^2^+16.3668P] where P=(Fo^2^+2Fc^2^)/3'
_refine_ls_weighting_scheme calc
_refine_ls_wR_factor_gt 0.2291
_refine_ls_wR_factor_ref 0.2493
_reflns_Friedel_coverage 0.000
_reflns_number_gt 10916
_reflns_number_total 15940
_reflns_threshold_expression 'I > 2\s(I)'
_cod_data_source_file d2sc04204e4.cif
_cod_data_source_block ag24
_cod_depositor_comments 'Adding full bibliography for 1567539--1567541.cif.'
_cod_database_code 1567540
_shelx_shelxl_version_number 2016/6
_chemical_oxdiff_usercomment ' '
_shelx_space_group_comment
;
The symmetry employed for this shelxl refinement is uniquely defined
by the following loop, which should always be used as a source of
symmetry information in preference to the above space-group names.
They are only intended as comments.
;
_shelx_estimated_absorpt_t_max 0.842
_shelx_estimated_absorpt_t_min 0.717
_reflns_odcompleteness_completeness 99.49
_reflns_odcompleteness_iscentric 1
_reflns_odcompleteness_theta 26.32
_olex2_refinement_description
;
1. Fixed Uiso
 At 1.2 times of:
  All C(H) groups, All C(H,H) groups
 At 1.5 times of:
  All C(H,H,H) groups
2. Restrained distances
 C16-C15
 1.51 with sigma of 0.01
 O5-C16 = O7-C16
 1.25 with sigma of 0.01
 F3-C15 = F5-C15 = F6-C15
 1.35 with sigma of 0.01
 F7-C15 = F8-C15 = F9-C15
 1.35 with sigma of 0.01
 F10-C17 = F12-C17 = F11-C17
 1.35 with sigma of 0.01
 O11-C14 = O13-C14 = O4-C14
 1.25 with sigma of 0.01
 C17-C14
 1.51 with sigma of 0.01
 C19-C5
 1.51 with sigma of 0.01
 O9-C5 = O1-C5 = O1-C18 = O14-C18
 1.25 with sigma of 0.01
 C20-C18
 1.51 with sigma of 0.01
 F20-C20 = F19-C20 = F21-C20
 1.35 with sigma of 0.01
 F16-C19 = F18-C19 = F17-C19
 1.35 with sigma of 0.01
 C12-C1 = C7-C1
 1.53 with sigma of 0.01
 C23-C8 = C24-C8
 1.53 with sigma of 0.01
 C3-C2 = C4-C3
 1.53 with sigma of 0.01
 C24-C23
 2.5 with sigma of 0.02
 C27-C6 = C28-C6
 1.53 with sigma of 0.01
 C30-C6
 1.53 with sigma of 0.01
 N2-C31
 1.35 with sigma of 0.01
 S3_$1-C30_$1
 2.5 with sigma of 0.02
 Ag3-C26
 3.3 with sigma of 0.02
 C34-C13
 1.51 with sigma of 0.01
 O8-C13 = O15-C13 = O3-C13
 1.2 with sigma of 0.01
 F23-C34 = F24-C34 = F22-C34
 1.35 with sigma of 0.01
 O16-C37
 1.2 with sigma of 0.01
 O17-C39
 1.2 with sigma of 0.02
 N4-C39
 1.45 with sigma of 0.02
 O18-C42
 1.2 with sigma of 0.02
 N5-C42
 1.4 with sigma of 0.01
 Ag9-O18
 2.45 with sigma of 0.01
 C45-O20
 1.2 with sigma of 0.02
 N6-C46 = N6-C47 = N6-C45
 1.45 with sigma of 0.01
 O19-C45
 1.2 with sigma of 0.01
 C26-C8 = C25-C8
 1.53 with sigma of 0.01
 C26-C25
 2.5 with sigma of 0.02
 O12-C31
 1.2 with sigma of 0.02
 N4-C40
 1.45 with sigma of 0.02
 N3-C37 = N3-C36
 1.45 with sigma of 0.01
 N4-C38
 1.45 with sigma of 0.02
 N3-C41
 1.45 with sigma of 0.02
 C38-C40
 2.5 with sigma of 0.02
 N5-C43 = N5-C44
 1.45 with sigma of 0.01
 O18-C43
 2.7 with sigma of 0.02
 O18-C44
 3.5 with sigma of 0.02
 C44-C43
 2.6 with sigma of 0.02
 N2-C32 = N2-C33
 1.45 with sigma of 0.01
 N1-C10 = N1-C21 = N1-C22
 1.45 with sigma of 0.01
 C29-C6
 1.53 with sigma of 0.01
 F3-F6 \\sim F3-F5 \\sim F6-F5 \\sim F7-F9 \\sim F7-F8 \\sim F9-F8
 with sigma of 0.02
 F11-F12 \\sim F11-F10 \\sim F12-F10
 with sigma of 0.02
 C17-F10 \\sim C17-F13
 with sigma of 0.02
 C17-F11 \\sim C17-F15
 with sigma of 0.02
 C17-F12 \\sim C17-F14
 with sigma of 0.02
 C14-F15 \\sim F14-C14 \\sim F13-C14
 with sigma of 0.02
 O1-C20 \\sim C20-O14
 with sigma of 0.02
 C18-F19 \\sim F20-C18 \\sim F21-C18
 with sigma of 0.02
 F19-F20 \\sim F19-F21 \\sim F20-F21
 with sigma of 0.02
 F16-F17 \\sim F16-F18 \\sim F17-F18
 with sigma of 0.02
 O3-C34 \\sim C34-O15
 with sigma of 0.02
 C13-F22 \\sim C13-F23 \\sim C13-F24
 with sigma of 0.02
 F22-F23 \\sim F22-F24 \\sim F23-F24
 with sigma of 0.02
 C34-F22 \\sim C34-F26
 with sigma of 0.02
 C34-F23 \\sim C34-F27
 with sigma of 0.02
 C34-F24 \\sim C34-F25
 with sigma of 0.02
 N1-C35 \\sim N1-C22
 with sigma of 0.02
3. Restrained planarity
 O1, O14, C18, C20
 with sigma of 0.1
 Ag1B, Ag2, O3, O15, C13, C34
 with sigma of 0.1
 O19, O20, N6, C45, C46, C47
 with sigma of 0.1
 O18, N5, C42, C43, C44
 with sigma of 0.1
4. Rigid bond restraints
 F3, F5, F6, F7, F8, F9, C15
 with sigma for 1-2 distances of 0.01 and sigma for 1-3 distances of 0.01
 F10, F11, F12, F13, F14, F15, C17
 with sigma for 1-2 distances of 0.01 and sigma for 1-3 distances of 0.01
 F16, F17, F18, F19, F20, F21, O1, O9, O14, C5, C18, C19, C20
 with sigma for 1-2 distances of 0.01 and sigma for 1-3 distances of 0.01
 O4, O11, O13, C14
 with sigma for 1-2 distances of 0.01 and sigma for 1-3 distances of 0.01
 C8
 with sigma for 1-2 distances of 0.01 and sigma for 1-3 distances of 0.01
 F22, F23, F24, F25, F26, F27, O3, O8, O15, C13, C34
 with sigma for 1-2 distances of 0.01 and sigma for 1-3 distances of 0.01
 O19, O20, N6, C45, C46, C47
 with sigma for 1-2 distances of 0.01 and sigma for 1-3 distances of 0.01
 C8, C24, C25, C26
 with sigma for 1-2 distances of 0.01 and sigma for 1-3 distances of 0.01
 O17, N4, C38, C39, C40, O16, N3, C36, C37, C41
 with sigma for 1-2 distances of 0.01 and sigma for 1-3 distances of 0.01
 O10, N1, C10, C21, C22, C35
 with sigma for 1-2 distances of 0.01 and sigma for 1-3 distances of 0.01
5. Uiso/Uaniso restraints and constraints
Ag10 \\sim O19 \\sim O20 \\sim N6 \\sim C45 \\sim C46 \\sim C47: within 3A with
sigma of 0.01 and sigma for terminal atoms of 0.01
C8 \\sim C23 \\sim C24 \\sim C25 \\sim C26: within 2A with sigma of 0.01 and
sigma for terminal atoms of 0.01
O18 \\sim N5 \\sim C42 \\sim C43 \\sim C44: within 2A with sigma of 0.01 and
sigma for terminal atoms of 0.01
O12 \\sim N2 \\sim C31 \\sim C32 \\sim C33: within 3A with sigma of 0.01 and
sigma for terminal atoms of 0.01
C6 \\sim C27 \\sim C28 \\sim C29 \\sim C30: within 2A with sigma of 0.01 and
sigma for terminal atoms of 0.01
O10 \\sim Ag5: within 3A with sigma of 0.01 and sigma for terminal atoms of 0.01
Uanis(O5) \\sim Ueq, Uanis(O7) \\sim Ueq, Uanis(F3) \\sim Ueq, Uanis(F5) \\sim
Ueq, Uanis(F6) \\sim Ueq, Uanis(C15) \\sim Ueq, Uanis(C16) \\sim Ueq, Uanis(F7)
\\sim Ueq, Uanis(F8) \\sim Ueq, Uanis(F9) \\sim Ueq: with sigma of 0.01 and
sigma for terminal atoms of 0.02
Uanis(O4) \\sim Ueq, Uanis(O11) \\sim Ueq, Uanis(C14) \\sim Ueq, Uanis(C17)
\\sim Ueq, Uanis(F10) \\sim Ueq, Uanis(F11) \\sim Ueq, Uanis(F12) \\sim Ueq,
Uanis(O13) \\sim Ueq, Uanis(F13) \\sim Ueq, Uanis(F14) \\sim Ueq, Uanis(F15)
\\sim Ueq: with sigma of 0.01 and sigma for terminal atoms of 0.02
Uanis(C5) \\sim Ueq, Uanis(O9) \\sim Ueq, Uanis(O14) \\sim Ueq, Uanis(C18)
\\sim Ueq, Uanis(C19) \\sim Ueq, Uanis(F16) \\sim Ueq, Uanis(F17) \\sim Ueq,
Uanis(F18) \\sim Ueq, Uanis(C20) \\sim Ueq, Uanis(F19) \\sim Ueq, Uanis(F20)
\\sim Ueq, Uanis(F21) \\sim Ueq, Uanis(O1) \\sim Ueq: with sigma of 0.01 and
sigma for terminal atoms of 0.02
Uanis(O3) \\sim Ueq, Uanis(O8) \\sim Ueq, Uanis(C13) \\sim Ueq, Uanis(C34)
\\sim Ueq, Uanis(O15) \\sim Ueq, Uanis(F22) \\sim Ueq, Uanis(F23) \\sim Ueq,
Uanis(F24) \\sim Ueq, Uanis(F25) \\sim Ueq, Uanis(F26) \\sim Ueq, Uanis(F27)
\\sim Ueq: with sigma of 0.01 and sigma for terminal atoms of 0.02
Uanis(F4) \\sim Ueq, Uanis(F1) \\sim Ueq, Uanis(F2) \\sim Ueq, Uanis(O2) \\sim
Ueq: with sigma of 0.01 and sigma for terminal atoms of 0.02
Uanis(O19) \\sim Ueq, Uanis(C45) \\sim Ueq, Uanis(O20) \\sim Ueq, Uanis(N6)
\\sim Ueq, Uanis(C46) \\sim Ueq, Uanis(C47) \\sim Ueq: with sigma of 0.01 and
sigma for terminal atoms of 0.02
Uanis(C25) \\sim Ueq, Uanis(C24) \\sim Ueq, Uanis(C26) \\sim Ueq, Uanis(C23)
\\sim Ueq, Uanis(C8) \\sim Ueq, Uanis(C12) \\sim Ueq, Uanis(C7) \\sim Ueq,
Uanis(C2) \\sim Ueq, Uanis(C4) \\sim Ueq: with sigma of 0.02 and sigma for
terminal atoms of 0.04
Uanis(C35) \\sim Ueq: with sigma of 0.01 and sigma for terminal atoms of 0.02
Uanis(C36) \\sim Ueq, Uanis(N3) \\sim Ueq, Uanis(C37) \\sim Ueq, Uanis(C38)
\\sim Ueq, Uanis(N4) \\sim Ueq, Uanis(C39) \\sim Ueq, Uanis(C40) \\sim Ueq,
Uanis(C41) \\sim Ueq, Uanis(O17) \\sim Ueq, Uanis(O16) \\sim Ueq: with sigma of
0.01 and sigma for terminal atoms of 0.02
Uanis(O18) \\sim Ueq, Uanis(C42) \\sim Ueq, Uanis(N5) \\sim Ueq, Uanis(C44)
\\sim Ueq, Uanis(C43) \\sim Ueq: with sigma of 0.01 and sigma for terminal
atoms of 0.02
Uanis(O12) \\sim Ueq, Uanis(C31) \\sim Ueq, Uanis(N2) \\sim Ueq, Uanis(C32)
\\sim Ueq, Uanis(C33) \\sim Ueq: with sigma of 0.01 and sigma for terminal
atoms of 0.02
Uanis(C29) \\sim Ueq, Uanis(C30) \\sim Ueq, Uanis(C6) \\sim Ueq, Uanis(C27)
\\sim Ueq, Uanis(C28) \\sim Ueq: with sigma of 0.01 and sigma for terminal
atoms of 0.02
Uanis(C10) \\sim Ueq, Uanis(O10) \\sim Ueq, Uanis(C22) \\sim Ueq, Uanis(N1)
\\sim Ueq, Uanis(C21) \\sim Ueq: with sigma of 0.01 and sigma for terminal
atoms of 0.02
6. Others
 Sof(Ag1)=1-FVAR(1)
 Sof(Ag12)=FVAR(1)
 Sof(Ag1B)=1-FVAR(2)
 Sof(Ag1A)=FVAR(2)
 Sof(F7)=Sof(F8)=Sof(F9)=1-FVAR(3)
 Sof(F3)=Sof(F5)=Sof(F6)=FVAR(3)
 Sof(O13)=1-FVAR(4)
 Sof(O11)=FVAR(4)
 Sof(F13)=Sof(F14)=Sof(F15)=1-FVAR(5)
 Sof(F10)=Sof(F11)=Sof(F12)=FVAR(5)
 Sof(F19)=Sof(F20)=Sof(F21)=Sof(O14)=Sof(C18)=Sof(C20)=1-FVAR(6)
 Sof(F16)=Sof(F17)=Sof(F18)=Sof(O9)=Sof(C5)=Sof(C19)=FVAR(6)
 Sof(H8B)=Sof(C25)=Sof(H25A)=Sof(H25B)=Sof(H25C)=Sof(C26)=Sof(H26A)=Sof(H26B)=
 Sof(H26C)=1-FVAR(7)
 Sof(H8A)=Sof(C23)=Sof(H23A)=Sof(H23B)=Sof(H23C)=Sof(C24)=Sof(H24A)=Sof(H24B)=
 Sof(H24C)=FVAR(7)
 Sof(H6B)=Sof(C28)=Sof(H28A)=Sof(H28B)=Sof(H28C)=Sof(C29)=Sof(H29A)=Sof(H29B)=
 Sof(H29C)=1-FVAR(8)
 Sof(H6A)=Sof(C27)=Sof(H27A)=Sof(H27B)=Sof(H27C)=Sof(C30)=Sof(H30A)=Sof(H30B)=
 Sof(H30C)=FVAR(8)
 Sof(F25)=Sof(F26)=Sof(F27)=1-FVAR(9)
 Sof(F22)=Sof(F23)=Sof(F24)=FVAR(9)
 Sof(C35)=Sof(H35A)=Sof(H35B)=Sof(H35C)=1-FVAR(10)
 Sof(C22)=Sof(H22A)=Sof(H22B)=Sof(H22C)=FVAR(10)
 Sof(O17)=Sof(N4)=Sof(C38)=Sof(H38A)=Sof(H38B)=Sof(H38C)=Sof(C39)=Sof(H39)=
 Sof(C40)=Sof(H40A)=Sof(H40B)=Sof(H40C)=1-FVAR(11)
 Sof(O16)=Sof(N3)=Sof(C36)=Sof(H36A)=Sof(H36B)=Sof(H36C)=Sof(C37)=Sof(H37)=
 Sof(C41)=Sof(H41A)=Sof(H41B)=Sof(H41C)=FVAR(11)
 Fixed Sof: O8(0.5) O12(0.75) O15(0.5) O18(0.25) O19(0.5) O20(0.5) N2(0.75)
 N5(0.25) C31(0.75) H31(0.75) C32(0.75) H32A(0.75) H32B(0.75) H32C(0.75)
 C33(0.75) H33A(0.75) H33B(0.75) H33C(0.75) C42(0.25) H42(0.25) C43(0.25)
 H43A(0.25) H43B(0.25) H43C(0.25) C44(0.25) H44A(0.25) H44B(0.25) H44C(0.25)
 H45(0.5) H45A(0.5)
7.a Riding coordinates:
 C22(H22A,H22B,H22C), C25(H25A,H25B,H25C), C29(H29A,H29B,H29C), C32(H32A,H32B,
 H32C), C33(H33A,H33B,H33C), C35(H35A,H35B,H35C), C38(H38A,H38B,H38C), C40(H40A,
 H40B,H40C), C43(H43A,H43B,H43C), C44(H44A,H44B,H44C), C36(H36A,H36B,H36C),
 C41(H41A,H41B,H41C)
7.b Ternary CH refined with riding coordinates:
 C1(H1), C3(H3), C6(H6A), C6(H6B), C8(H8A), C8(H8B)
7.c Aromatic/amide H refined with riding coordinates:
 C10(H10), C31(H31), C39(H39), C42(H42), C45(H45), C45(H45A), C37(H37)
7.d Idealised Me refined as rotating group:
 C2(H2A,H2B,H2C), C4(H4A,H4B,H4C), C7(H7A,H7B,H7C), C12(H12A,H12B,H12C),
 C21(H21A,H21B,H21C), C23(H23A,H23B,H23C), C24(H24A,H24B,H24C), C26(H26A,H26B,
 H26C), C27(H27A,H27B,H27C), C28(H28A,H28B,H28C), C30(H30A,H30B,H30C), C46(H46A,
 H46B,H46C), C47(H47A,H47B,H47C)
;
_olex2_submission_special_instructions 'No special instructions were received'
_oxdiff_exptl_absorpt_empirical_details
;
Empirical correction (ABSPACK) includes:
- Absorption correction using spherical harmonics
- Frame scaling
- Detector area scaling
;
_oxdiff_exptl_absorpt_empirical_full_max 4.578
_oxdiff_exptl_absorpt_empirical_full_min 0.593

loop_
_space_group_symop_operation_xyz
'x, y, z'
'-x, -y, -z'

loop_
_atom_site_label
_atom_site_type_symbol
_atom_site_fract_x
_atom_site_fract_y
_atom_site_fract_z
_atom_site_U_iso_or_equiv
_atom_site_adp_type
_atom_site_occupancy
_atom_site_site_symmetry_order
_atom_site_calc_flag
_atom_site_refinement_flags_posn
_atom_site_refinement_flags_adp
_atom_site_refinement_flags_occupancy
_atom_site_disorder_assembly
_atom_site_disorder_group
Ag1A Ag 0.6875(7) 0.6208(5) 0.7955(6) 0.039(3) Uani 0.48(9) 1 d . . . A 1
Ag1B Ag 0.6983(17) 0.6182(7) 0.8002(9) 0.068(3) Uani 0.52(9) 1 d . . . A 2
Ag2 Ag 0.71608(7) 0.80025(5) 0.83579(5) 0.0555(2) Uani 1 1 d . . . . .
Ag3 Ag 0.51370(6) 0.68600(5) 0.74951(5) 0.0534(2) Uani 1 1 d D . . . .
Ag4 Ag 0.61161(7) 0.80660(5) 0.66789(5) 0.0541(2) Uani 1 1 d . . . . .
Ag5 Ag 0.78931(7) 0.74208(6) 0.71749(5) 0.0573(2) Uani 1 1 d . U . . .
Ag6 Ag 0.58315(6) 0.62191(5) 0.62816(4) 0.0476(2) Uani 1 1 d . . . . .
Ag7 Ag 0.69127(8) 0.75683(7) 0.53044(6) 0.0688(3) Uani 1 1 d . . . . .
Ag8 Ag 0.37570(7) 0.68984(6) 0.56262(6) 0.0627(2) Uani 1 1 d . . . . .
Ag9 Ag 0.47238(7) 0.48168(6) 0.71963(6) 0.0631(2) Uani 1 1 d D . . . .
Ag10 Ag 0.78053(7) 0.54204(6) 0.68227(6) 0.0644(3) Uani 1 1 d . U . . .
Ag11 Ag 0.67583(9) 0.53763(8) 0.47526(7) 0.0894(4) Uani 1 1 d . . . . .
Ag12 Ag 0.5551(4) 0.3607(8) 0.5973(6) 0.0752(17) Uani 0.64(4) 1 d . . . A 1
Ag1 Ag 0.5482(5) 0.3881(12) 0.5746(12) 0.071(3) Uani 0.36(4) 1 d . . . A 2
S1 S 0.34968(19) 0.56907(17) 0.64655(16) 0.0494(5) Uani 1 1 d . . . . .
S2 S 0.5103(2) 0.76872(16) 0.50951(14) 0.0497(6) Uani 1 1 d . . . . .
S3 S 0.8035(2) 0.65754(19) 0.59119(17) 0.0553(6) Uani 1 1 d D . . . .
S4 S 0.6441(2) 0.45600(16) 0.73124(15) 0.0494(6) Uani 1 1 d . . . . .
S5 S 0.500000 0.500000 0.500000 0.0603(10) Uani 1 2 d S T P A .
F1 F 0.3037(15) 0.1819(10) 0.7619(10) 0.177(6) Uani 1 1 d . U . . .
F2 F 0.1775(12) 0.2317(11) 0.7074(13) 0.192(7) Uani 1 1 d . U . . .
F3 F 0.5758(16) 0.9023(17) 1.0388(14) 0.183(10) Uani 0.63(2) 1 d D U . B 1
F4 F 0.2205(13) 0.1473(10) 0.6302(11) 0.190(6) Uani 1 1 d . U . . .
F5 F 0.426(2) 0.8736(18) 0.9298(15) 0.187(10) Uani 0.63(2) 1 d D U . B 1
F6 F 0.462(2) 0.7675(13) 1.0029(15) 0.161(8) Uani 0.63(2) 1 d D U . B 1
F7 F 0.517(4) 0.9278(15) 0.971(3) 0.189(14) Uani 0.37(2) 1 d D U . B 2
F8 F 0.4040(17) 0.799(3) 0.962(2) 0.162(11) Uani 0.37(2) 1 d D U . B 2
F9 F 0.570(2) 0.833(3) 1.0511(14) 0.142(11) Uani 0.37(2) 1 d D U . B 2
F10 F 0.796(2) 1.125(3) 0.791(2) 0.187(12) Uani 0.52(3) 1 d D U . C 1
F11 F 0.752(2) 1.1134(14) 0.8995(10) 0.146(9) Uani 0.52(3) 1 d D U . C 1
F12 F 0.6303(17) 1.1060(15) 0.7746(16) 0.150(10) Uani 0.52(3) 1 d D U . C 1
F13 F 0.819(2) 1.1259(15) 0.8726(19) 0.154(10) Uani 0.48(3) 1 d D U . C 2
F14 F 0.736(3) 1.1402(12) 0.7659(18) 0.152(9) Uani 0.48(3) 1 d D U . C 2
F15 F 0.653(3) 1.089(2) 0.859(3) 0.202(13) Uani 0.48(3) 1 d D U . C 2
F16 F 0.0028(14) 0.6611(14) 0.3769(12) 0.156(7) Uani 0.710(14) 1 d D U . D 1
F17 F 0.0694(16) 0.6730(15) 0.2858(11) 0.162(7) Uani 0.710(14) 1 d D U . D 1
F18 F 0.0204(16) 0.5472(11) 0.3172(14) 0.180(7) Uani 0.710(14) 1 d D U . D 1
F19 F -0.0131(18) 0.655(3) 0.326(3) 0.159(13) Uani 0.290(14) 1 d D U . D 2
F20 F 0.121(3) 0.736(2) 0.314(2) 0.140(12) Uani 0.290(14) 1 d D U . D 2
F21 F 0.120(3) 0.729(2) 0.434(2) 0.148(12) Uani 0.290(14) 1 d D U . D 2
F22 F 0.886(2) 0.679(2) 1.1038(14) 0.202(11) Uani 0.58(2) 1 d D U . E 1
F23 F 0.999(2) 0.6555(18) 1.0507(18) 0.194(11) Uani 0.58(2) 1 d D U . E 1
F24 F 1.0012(19) 0.7953(12) 1.0908(15) 0.177(9) Uani 0.58(2) 1 d D U . E 1
F25 F 0.933(3) 0.760(2) 1.1204(17) 0.153(10) Uani 0.42(2) 1 d D U . E 2
F26 F 0.933(3) 0.6290(17) 1.080(2) 0.146(10) Uani 0.42(2) 1 d D U . E 2
F27 F 1.033(2) 0.726(3) 1.043(2) 0.160(10) Uani 0.42(2) 1 d D U . E 2
O1 O 0.2250(8) 0.5959(7) 0.4123(7) 0.092(3) Uani 1 1 d D U . . .
O2 O 0.3475(12) 0.2995(10) 0.6201(9) 0.130(4) Uani 1 1 d . U . . .
O3 O 0.8437(8) 0.7794(7) 0.9599(7) 0.123(4) Uani 1 1 d D U . . .
O4 O 0.7634(9) 0.9556(6) 0.8385(6) 0.096(3) Uani 1 1 d D U . . .
O5 O 0.6365(8) 0.8369(8) 0.9275(7) 0.104(3) Uani 1 1 d D U . . .
O6 O 0.3613(11) 0.3565(8) 0.7402(8) 0.113(4) Uani 1 1 d . . . . .
O7 O 0.4776(10) 0.7477(9) 0.8527(8) 0.125(4) Uani 1 1 d D U . . .
O8 O 0.7872(15) 0.6370(11) 0.9374(14) 0.083(5) Uani 0.5 1 d D U . A 1
O9 O 0.2066(11) 0.7014(9) 0.4873(9) 0.086(4) Uani 0.710(14) 1 d D U . D 1
O10 O 0.9420(10) 0.8540(9) 0.7750(8) 0.116(3) Uani 1 1 d . U . . .
O11 O 0.674(3) 0.9593(15) 0.7073(9) 0.072(7) Uani 0.47(5) 1 d D U . F 1
O12 O 0.8002(17) 0.9068(14) 0.5536(13) 0.135(5) Uani 0.75 1 d D U . . .
O13 O 0.625(2) 0.9505(14) 0.7178(14) 0.084(7) Uani 0.53(5) 1 d D U . F 2
O14 O 0.093(2) 0.5230(15) 0.3164(19) 0.075(7) Uani 0.290(14) 1 d D U . D 2
O15 O 0.8228(15) 0.6324(11) 0.9273(13) 0.099(7) Uani 0.5 1 d D U . A 2
O17 O 0.298(3) 0.787(2) 0.605(2) 0.141(12) Uani 0.43(2) 1 d D U . D 2
O18 O 0.534(4) 0.518(4) 0.8727(7) 0.128(12) Uani 0.25 1 d D U . A .
O19 O 0.944(2) 0.5705(16) 0.8074(15) 0.127(4) Uani 0.5 1 d D U . A 1
O20 O 0.924(2) 0.6860(19) 0.8183(16) 0.133(4) Uani 0.5 1 d D U . A 2
N1 N 1.0780(11) 0.9658(10) 0.8755(9) 0.114(4) Uani 1 1 d D U . . .
N2 N 0.902(2) 1.0378(15) 0.6340(15) 0.145(5) Uani 0.75 1 d D U . . .
N4 N 0.327(5) 0.913(3) 0.718(3) 0.158(13) Uani 0.43(2) 1 d D U . D 2
N5 N 0.606(3) 0.570(3) 1.0116(17) 0.130(11) Uani 0.25 1 d D U . A .
N6 N 1.0988(13) 0.6611(12) 0.8929(9) 0.148(4) Uani 1 1 d D U . . .
C1 C 0.6936(8) 0.3935(8) 0.8154(8) 0.070(3) Uani 1 1 d D . . . .
H1 H 0.720772 0.434778 0.868772 0.085 Uiso 1 1 calc R . . . .
C2 C 0.5471(14) 0.8989(11) 0.4142(11) 0.104(5) Uani 1 1 d D U . . .
H2A H 0.621091 0.911256 0.446622 0.155 Uiso 1 1 calc GR . . . .
H2B H 0.532849 0.952103 0.394857 0.155 Uiso 1 1 calc GR . . . .
H2C H 0.525827 0.852494 0.366856 0.155 Uiso 1 1 calc GR . . . .
C3 C 0.4857(10) 0.8683(10) 0.4685(9) 0.082(4) Uani 1 1 d D . . . .
H3 H 0.518795 0.915475 0.518386 0.099 Uiso 1 1 calc R . . . .
C4 C 0.3697(10) 0.8628(11) 0.4382(13) 0.109(6) Uani 1 1 d D U . . .
H4A H 0.328052 0.804153 0.406544 0.163 Uiso 1 1 calc GR . . . .
H4B H 0.355776 0.906782 0.403324 0.163 Uiso 1 1 calc GR . . . .
H4C H 0.351762 0.873805 0.485608 0.163 Uiso 1 1 calc GR . . . .
C5 C 0.1732(11) 0.6447(10) 0.4224(9) 0.073(4) Uani 0.710(14) 1 d D U . D 1
C6 C 0.9369(13) 0.6814(11) 0.5910(11) 0.105(4) Uani 1 1 d D U . . .
H6A H 0.961965 0.631112 0.578657 0.126 Uiso 0.52(2) 1 calc R . . G 1
H6B H 0.980341 0.676659 0.647963 0.126 Uiso 0.48(2) 1 calc R . . G 2
C7 C 0.6018(12) 0.3176(10) 0.8152(12) 0.109(6) Uani 1 1 d D U . . .
H7A H 0.557158 0.342326 0.834565 0.164 Uiso 1 1 calc GR . . . .
H7B H 0.628881 0.278348 0.851586 0.164 Uiso 1 1 calc GR . . . .
H7C H 0.561906 0.284463 0.759206 0.164 Uiso 1 1 calc GR . . . .
C8 C 0.2355(11) 0.5612(11) 0.6763(9) 0.098(4) Uani 1 1 d D U . . .
H8A H 0.171456 0.523679 0.630225 0.118 Uiso 0.705(19) 1 calc R . . H 1
H8B H 0.224347 0.511491 0.706319 0.118 Uiso 0.295(19) 1 calc R . . H 2
C9 C 0.3253(12) 0.2948(12) 0.6810(9) 0.081(4) Uani 1 1 d . . . . .
C10 C 0.9820(12) 0.8938(11) 0.8425(11) 0.106(5) Uani 1 1 d D U . . .
H10 H 0.948800 0.877804 0.878938 0.127 Uiso 1 1 calc R . . . .
C11 C 0.2594(15) 0.2170(14) 0.6970(12) 0.107(5) Uani 1 1 d . . . . .
C12 C 0.7866(14) 0.3666(13) 0.8075(12) 0.116(6) Uani 1 1 d D U . . .
H12A H 0.763063 0.326855 0.755211 0.174 Uiso 1 1 calc GR . . . .
H12B H 0.815467 0.336816 0.853014 0.174 Uiso 1 1 calc GR . . . .
H12C H 0.839811 0.419107 0.809495 0.174 Uiso 1 1 calc GR . . . .
C13 C 0.8588(11) 0.7070(8) 0.9689(10) 0.116(5) Uani 1 1 d D U . . .
C14 C 0.7045(12) 0.9874(9) 0.7838(7) 0.097(4) Uani 1 1 d D U . . .
C15 C 0.5036(13) 0.8397(11) 0.9745(10) 0.157(7) Uani 1 1 d D U . . .
C16 C 0.5419(10) 0.8092(12) 0.9098(10) 0.109(5) Uani 1 1 d D U . . .
C17 C 0.7184(13) 1.0846(10) 0.8160(9) 0.143(6) Uani 1 1 d D U . . .
C18 C 0.1367(12) 0.5974(17) 0.3638(13) 0.073(7) Uani 0.290(14) 1 d D U . D 2
C19 C 0.0699(11) 0.6333(11) 0.3514(9) 0.095(5) Uani 0.710(14) 1 d D U . D 1
C20 C 0.0924(17) 0.6760(18) 0.3597(16) 0.114(9) Uani 0.290(14) 1 d D U . D 2
C21 C 1.115(2) 1.0025(17) 0.9630(11) 0.165(9) Uani 1 1 d D U . . .
H21A H 1.064565 0.974003 0.985123 0.247 Uiso 1 1 calc GR . . . .
H21B H 1.123317 1.065651 0.969573 0.247 Uiso 1 1 calc GR . . . .
H21C H 1.181337 0.992225 0.992807 0.247 Uiso 1 1 calc GR . . . .
C22 C 1.154(3) 0.948(4) 0.844(3) 0.135(14) Uani 0.42(4) 1 d D U . I 1
H22A H 1.153122 0.886716 0.836079 0.202 Uiso 0.42(4) 1 d R . . I 1
H22B H 1.223722 0.984716 0.878739 0.202 Uiso 0.42(4) 1 d R . . I 1
H22C H 1.132002 0.966996 0.790339 0.202 Uiso 0.42(4) 1 d R . . I 1
C23 C 0.2515(16) 0.5187(15) 0.7543(12) 0.102(5) Uani 0.705(19) 1 d D U . H 1
H23A H 0.246461 0.456758 0.740581 0.153 Uiso 0.705(19) 1 calc GR . . H 1
H23B H 0.198370 0.523179 0.775011 0.153 Uiso 0.705(19) 1 calc GR . . H 1
H23C H 0.319868 0.549193 0.796620 0.153 Uiso 0.705(19) 1 calc GR . . H 1
C24 C 0.224(2) 0.6555(12) 0.6917(16) 0.108(5) Uani 0.705(19) 1 d D U . H 1
H24A H 0.256775 0.679127 0.750707 0.162 Uiso 0.705(19) 1 calc GR . . H 1
H24B H 0.150995 0.652377 0.671298 0.162 Uiso 0.705(19) 1 calc GR . . H 1
H24C H 0.258184 0.693895 0.662664 0.162 Uiso 0.705(19) 1 calc GR . . H 1
C25 C 0.138(2) 0.552(3) 0.5964(18) 0.097(7) Uani 0.295(19) 1 d D U . H 2
H25A H 0.102934 0.592719 0.609286 0.145 Uiso 0.295(19) 1 d R . . H 2
H25B H 0.092034 0.492159 0.580956 0.145 Uiso 0.295(19) 1 d R . . H 2
H25C H 0.157994 0.567959 0.550726 0.145 Uiso 0.295(19) 1 d R . . H 2
C26 C 0.2666(17) 0.652(2) 0.732(3) 0.107(6) Uani 0.295(19) 1 d D U . H 2
H26A H 0.341789 0.672434 0.761228 0.161 Uiso 0.295(19) 1 calc GR . . H 2
H26B H 0.234236 0.645445 0.772302 0.161 Uiso 0.295(19) 1 calc GR . . H 2
H26C H 0.243350 0.694184 0.698326 0.161 Uiso 0.295(19) 1 calc GR . . H 2
C27 C 1.004(3) 0.750(2) 0.6706(18) 0.118(6) Uani 0.52(2) 1 d D U . G 1
H27A H 1.016363 0.809155 0.656751 0.177 Uiso 0.52(2) 1 calc GR . . G 1
H27B H 1.070814 0.738343 0.696827 0.177 Uiso 0.52(2) 1 calc GR . . G 1
H27C H 0.968854 0.746628 0.708525 0.177 Uiso 0.52(2) 1 calc GR . . G 1
C28 C 0.977(3) 0.7799(14) 0.587(3) 0.116(6) Uani 0.48(2) 1 d D U . G 2
H28A H 0.922722 0.796937 0.545298 0.174 Uiso 0.48(2) 1 calc GR . . G 2
H28B H 1.037761 0.789397 0.573232 0.174 Uiso 0.48(2) 1 calc GR . . G 2
H28C H 0.995559 0.815429 0.640844 0.174 Uiso 0.48(2) 1 calc GR . . G 2
C29 C 0.949(3) 0.607(2) 0.535(2) 0.114(7) Uani 0.48(2) 1 d D U . G 2
H29A H 0.936833 0.552129 0.556368 0.172 Uiso 0.48(2) 1 d R . . G 2
H29B H 1.018633 0.623459 0.535328 0.172 Uiso 0.48(2) 1 d R . . G 2
H29C H 0.898123 0.599679 0.479408 0.172 Uiso 0.48(2) 1 d R . . G 2
C30 C 0.931(2) 0.751(2) 0.535(2) 0.119(6) Uani 0.52(2) 1 d D U . G 1
H30A H 0.858336 0.745312 0.501318 0.178 Uiso 0.52(2) 1 calc GR . . G 1
H30B H 0.966489 0.742666 0.498238 0.178 Uiso 0.52(2) 1 calc GR . . G 1
H30C H 0.963745 0.809930 0.568285 0.178 Uiso 0.52(2) 1 calc GR . . G 1
C31 C 0.835(2) 0.9556(17) 0.6190(18) 0.142(5) Uani 0.75 1 d D U . . .
H31 H 0.815482 0.936125 0.661883 0.170 Uiso 0.75 1 calc R . . . .
C32 C 0.933(3) 1.103(2) 0.7093(18) 0.147(6) Uani 0.75 1 d D U . . .
H32A H 0.906717 1.073398 0.747385 0.221 Uiso 0.75 1 d R . . . .
H32B H 0.906427 1.153758 0.698415 0.221 Uiso 0.75 1 d R . . . .
H32C H 1.008167 1.122618 0.733615 0.221 Uiso 0.75 1 d R . . . .
C33 C 0.911(3) 1.096(2) 0.5745(18) 0.147(5) Uani 0.75 1 d D U . . .
H33A H 0.970104 1.093344 0.561522 0.220 Uiso 0.75 1 d R . . . .
H33B H 0.919974 1.156264 0.598042 0.220 Uiso 0.75 1 d R . . . .
H33C H 0.847694 1.076314 0.524222 0.220 Uiso 0.75 1 d R . . . .
C34 C 0.9411(12) 0.7103(9) 1.0559(10) 0.148(5) Uani 1 1 d D U . . .
C35 C 1.095(4) 1.020(3) 0.815(3) 0.177(17) Uani 0.58(4) 1 d D U . I 2
H35A H 1.097917 1.078161 0.839926 0.265 Uiso 0.58(4) 1 d R . . I 2
H35B H 1.038677 1.001881 0.760936 0.265 Uiso 0.58(4) 1 d R . . I 2
H35C H 1.160807 1.023751 0.809266 0.265 Uiso 0.58(4) 1 d R . . I 2
C38 C 0.390(4) 0.971(5) 0.800(3) 0.163(16) Uani 0.43(2) 1 d D U . D 2
H38A H 0.365413 0.951769 0.842345 0.244 Uiso 0.43(2) 1 d R . . D 2
H38B H 0.355733 1.013899 0.774675 0.244 Uiso 0.43(2) 1 d R . . D 2
H38C H 0.464723 0.998709 0.824755 0.244 Uiso 0.43(2) 1 d R . . D 2
C39 C 0.341(5) 0.843(3) 0.667(3) 0.144(14) Uani 0.43(2) 1 d D U . D 2
H39 H 0.410084 0.840198 0.693095 0.173 Uiso 0.43(2) 1 calc R . . D 2
C40 C 0.244(5) 0.939(4) 0.658(3) 0.176(18) Uani 0.43(2) 1 d D U . D 2
H40A H 0.200773 0.886448 0.616582 0.264 Uiso 0.43(2) 1 d R . . D 2
H40B H 0.267973 0.986198 0.630462 0.264 Uiso 0.43(2) 1 d R . . D 2
H40C H 0.204293 0.957848 0.686512 0.264 Uiso 0.43(2) 1 d R . . D 2
C42 C 0.556(4) 0.578(3) 0.9281(19) 0.132(12) Uani 0.25 1 d D U . . .
H42 H 0.540398 0.630699 0.915578 0.158 Uiso 0.25 1 calc R . . A .
C43 C 0.631(6) 0.487(4) 1.029(2) 0.135(13) Uani 0.25 1 d D U . . .
H43A H 0.639450 0.490035 1.086566 0.202 Uiso 0.25 1 d R . . A .
H43B H 0.691240 0.475455 1.022596 0.202 Uiso 0.25 1 d R . . . .
H43C H 0.568870 0.438745 0.994896 0.202 Uiso 0.25 1 d R . . . .
C44 C 0.628(6) 0.648(4) 1.072(3) 0.133(13) Uani 0.25 1 d D U . . .
H44A H 0.703456 0.671481 1.095195 0.199 Uiso 0.25 1 d R . . A .
H44B H 0.603946 0.640621 1.117205 0.199 Uiso 0.25 1 d R . . . .
H44C H 0.597416 0.688271 1.039774 0.199 Uiso 0.25 1 d R . . . .
C45 C 0.9885(14) 0.6465(16) 0.8415(12) 0.148(4) Uani 1 1 d D U . . .
H45 H 0.955618 0.691533 0.835713 0.178 Uiso 0.5 1 calc R . . A 1
H45A H 0.957008 0.585887 0.819056 0.178 Uiso 0.5 1 calc R . . A 2
C46 C 1.153(2) 0.7551(13) 0.9283(15) 0.159(4) Uani 1 1 d D U . . .
H46A H 1.135147 0.790585 0.885408 0.239 Uiso 1 1 calc GR . . . .
H46B H 1.228150 0.763866 0.950092 0.239 Uiso 1 1 calc GR . . . .
H46C H 1.133239 0.772832 0.972694 0.239 Uiso 1 1 calc GR . . . .
C47 C 1.1821(17) 0.6216(16) 0.9272(14) 0.161(5) Uani 1 1 d D U . . .
H47A H 1.157171 0.558604 0.905155 0.242 Uiso 1 1 calc GR . . . .
H47B H 1.205218 0.630651 0.987157 0.242 Uiso 1 1 calc GR . . . .
H47C H 1.239966 0.649053 0.912294 0.242 Uiso 1 1 calc GR . . . .
O16 O 0.4444(18) 0.8346(14) 0.6842(13) 0.109(7) Uani 0.57(2) 1 d D U . D 1
N3 N 0.391(2) 0.9473(19) 0.7357(16) 0.113(8) Uani 0.57(2) 1 d D U . D 1
C36 C 0.2945(19) 0.9183(19) 0.6622(18) 0.092(7) Uani 0.57(2) 1 d D U . D 1
H36A H 0.303455 0.880348 0.621012 0.139 Uiso 0.57(2) 1 d R . . D 1
H36B H 0.276285 0.968858 0.639332 0.139 Uiso 0.57(2) 1 d R . . D 1
H36C H 0.239155 0.885278 0.677262 0.139 Uiso 0.57(2) 1 d R . . D 1
C37 C 0.462(2) 0.8950(15) 0.7382(15) 0.091(7) Uani 0.57(2) 1 d D U . D 1
H37 H 0.525278 0.909055 0.784650 0.110 Uiso 0.57(2) 1 calc R . . D 1
C41 C 0.352(4) 0.991(3) 0.788(3) 0.143(13) Uani 0.57(2) 1 d D U . D 1
H41A H 0.284078 0.998925 0.780800 0.214 Uiso 0.57(2) 1 d R . . D 1
H41B H 0.405498 1.046845 0.816080 0.214 Uiso 0.57(2) 1 d R . . D 1
H41C H 0.364198 0.945675 0.820900 0.214 Uiso 0.57(2) 1 d R . . D 1

loop_
_atom_site_aniso_label
_atom_site_aniso_U_11
_atom_site_aniso_U_22
_atom_site_aniso_U_33
_atom_site_aniso_U_23
_atom_site_aniso_U_13
_atom_site_aniso_U_12
Ag1A 0.037(5) 0.037(3) 0.032(2) -0.0007(13) 0.000(2) 0.0119(12)
Ag1B 0.092(5) 0.057(3) 0.047(3) -0.005(2) 0.024(3) 0.014(3)
Ag2 0.0633(5) 0.0482(4) 0.0401(4) -0.0052(3) 0.0090(3) 0.0107(4)
Ag3 0.0563(4) 0.0534(4) 0.0435(4) -0.0052(3) 0.0174(3) 0.0106(3)
Ag4 0.0659(5) 0.0464(4) 0.0375(4) -0.0033(3) 0.0112(3) 0.0112(4)
Ag5 0.0539(4) 0.0534(4) 0.0485(4) -0.0078(3) 0.0139(3) 0.0015(4)
Ag6 0.0487(4) 0.0482(4) 0.0381(4) -0.0019(3) 0.0131(3) 0.0092(3)
Ag7 0.0738(6) 0.0775(6) 0.0623(5) 0.0184(5) 0.0336(5) 0.0219(5)
Ag8 0.0630(5) 0.0636(5) 0.0613(5) 0.0144(4) 0.0221(4) 0.0202(4)
Ag9 0.0586(5) 0.0599(5) 0.0726(6) 0.0219(4) 0.0267(4) 0.0155(4)
Ag10 0.0621(5) 0.0634(5) 0.0669(6) 0.0045(4) 0.0252(4) 0.0187(4)
Ag11 0.0716(6) 0.0939(8) 0.0750(7) -0.0284(6) 0.0182(5) 0.0036(6)
Ag12 0.0959(15) 0.059(3) 0.045(2) -0.0147(19) 0.0088(13) 0.0123(14)
Ag1 0.084(2) 0.055(4) 0.051(4) -0.010(3) 0.006(2) 0.018(2)
S1 0.0421(12) 0.0567(14) 0.0471(13) 0.0029(11) 0.0182(10) 0.0108(11)
S2 0.0622(15) 0.0441(12) 0.0342(11) 0.0040(9) 0.0116(10) 0.0121(11)
S3 0.0418(12) 0.0676(16) 0.0481(13) -0.0020(12) 0.0177(11) 0.0047(11)
S4 0.0568(14) 0.0432(12) 0.0401(12) 0.0021(9) 0.0098(10) 0.0160(11)
S5 0.0497(19) 0.075(2) 0.0433(18) -0.0112(17) 0.0143(15) 0.0066(18)
F1 0.224(14) 0.147(10) 0.164(11) 0.075(9) 0.085(10) 0.030(9)
F2 0.132(9) 0.190(12) 0.271(15) 0.055(11) 0.125(10) 0.002(8)
F3 0.163(13) 0.208(16) 0.170(15) -0.051(12) 0.089(10) 0.026(11)
F4 0.190(12) 0.128(9) 0.202(13) -0.056(9) 0.058(10) 0.012(9)
F5 0.186(16) 0.183(17) 0.199(17) -0.011(11) 0.083(11) 0.068(14)
F6 0.147(15) 0.206(13) 0.159(15) 0.004(10) 0.103(13) 0.041(10)
F7 0.20(2) 0.182(13) 0.20(2) 0.027(16) 0.081(16) 0.083(14)
F8 0.161(12) 0.21(2) 0.153(19) -0.021(15) 0.101(13) 0.065(12)
F9 0.156(16) 0.145(19) 0.144(14) 0.003(13) 0.087(11) 0.037(15)
F10 0.179(16) 0.16(2) 0.192(19) 0.018(16) 0.062(16) 0.027(14)
F11 0.185(19) 0.076(11) 0.147(10) -0.037(9) 0.033(10) 0.047(12)
F12 0.187(14) 0.092(12) 0.171(16) 0.012(11) 0.046(11) 0.077(12)
F13 0.176(12) 0.108(14) 0.135(15) -0.002(12) 0.025(10) 0.027(13)
F14 0.19(2) 0.078(11) 0.162(14) 0.017(10) 0.022(11) 0.056(12)
F15 0.213(18) 0.19(2) 0.23(2) 0.009(15) 0.100(17) 0.107(15)
F16 0.105(9) 0.230(15) 0.146(12) 0.015(11) 0.040(8) 0.088(11)
F17 0.132(12) 0.240(15) 0.122(10) 0.068(11) 0.029(8) 0.085(12)
F18 0.122(12) 0.150(9) 0.199(15) -0.029(9) 0.010(10) 0.015(9)
F19 0.120(12) 0.18(2) 0.18(2) 0.033(17) 0.040(13) 0.070(12)
F20 0.138(19) 0.126(17) 0.152(18) 0.050(15) 0.029(15) 0.066(14)
F21 0.146(19) 0.147(19) 0.164(15) -0.011(12) 0.070(14) 0.065(15)
F22 0.234(19) 0.21(2) 0.166(13) 0.082(15) 0.068(13) 0.072(13)
F23 0.179(17) 0.187(16) 0.197(19) 0.059(13) 0.024(11) 0.090(15)
F24 0.157(15) 0.166(11) 0.139(14) 0.009(11) -0.009(10) 0.031(10)
F25 0.18(2) 0.133(16) 0.104(10) 0.015(11) 0.019(12) 0.029(15)
F26 0.155(18) 0.164(12) 0.116(16) 0.038(11) 0.023(12) 0.077(13)
F27 0.136(10) 0.17(2) 0.149(18) 0.043(14) 0.012(10) 0.061(13)
O1 0.085(5) 0.102(6) 0.084(6) 0.009(5) 0.025(4) 0.036(5)
O2 0.126(8) 0.143(8) 0.106(7) 0.032(6) 0.046(6) 0.011(6)
O3 0.109(7) 0.100(5) 0.120(7) -0.008(6) 0.003(6) 0.032(6)
O4 0.105(6) 0.070(5) 0.082(5) 0.003(4) 0.011(4) 0.014(5)
O5 0.090(6) 0.119(7) 0.095(6) -0.030(5) 0.051(5) 0.005(5)
O6 0.154(11) 0.101(8) 0.100(8) 0.003(7) 0.082(8) 0.019(8)
O7 0.118(7) 0.140(8) 0.108(7) -0.032(6) 0.054(6) 0.020(6)
O8 0.085(8) 0.099(7) 0.073(8) 0.019(7) 0.030(6) 0.041(6)
O9 0.085(7) 0.074(7) 0.098(7) 0.013(5) 0.035(6) 0.024(5)
O10 0.102(5) 0.114(6) 0.096(5) -0.020(5) 0.030(5) -0.009(5)
O11 0.079(12) 0.061(9) 0.071(6) 0.008(6) 0.023(6) 0.021(8)
O12 0.135(7) 0.143(7) 0.131(7) 0.016(6) 0.069(6) 0.025(5)
O13 0.096(10) 0.069(9) 0.078(8) 0.002(6) 0.020(6) 0.032(8)
O14 0.067(10) 0.084(9) 0.078(10) 0.017(7) 0.031(7) 0.023(8)
O15 0.115(11) 0.099(8) 0.092(9) 0.012(7) 0.044(7) 0.040(8)
O17 0.140(15) 0.137(14) 0.143(14) 0.027(8) 0.048(9) 0.047(10)
O18 0.128(13) 0.136(14) 0.125(13) 0.020(8) 0.052(8) 0.042(8)
O19 0.118(5) 0.125(5) 0.121(5) 0.011(5) 0.032(5) 0.032(5)
O20 0.123(5) 0.131(5) 0.126(5) 0.016(5) 0.030(4) 0.030(4)
N1 0.104(7) 0.111(8) 0.101(7) -0.003(6) 0.027(6) 0.010(6)
N2 0.142(7) 0.147(7) 0.140(7) 0.016(6) 0.063(6) 0.024(5)
N4 0.158(16) 0.157(16) 0.159(15) 0.019(8) 0.065(9) 0.045(10)
N5 0.134(13) 0.131(13) 0.127(13) 0.024(7) 0.053(8) 0.041(8)
N6 0.136(5) 0.145(5) 0.137(5) 0.013(5) 0.029(4) 0.035(5)
C1 0.066(7) 0.070(7) 0.073(8) 0.028(6) 0.017(6) 0.027(6)
C2 0.133(14) 0.093(10) 0.112(12) 0.058(10) 0.063(11) 0.046(10)
C3 0.096(10) 0.074(8) 0.089(10) 0.034(7) 0.041(8) 0.032(8)
C4 0.091(11) 0.079(9) 0.159(16) 0.052(10) 0.046(11) 0.027(8)
C5 0.076(7) 0.078(8) 0.076(7) 0.029(5) 0.041(5) 0.024(6)
C6 0.087(6) 0.120(7) 0.113(7) 0.015(6) 0.054(6) 0.019(5)
C7 0.122(13) 0.107(12) 0.111(12) 0.068(10) 0.044(10) 0.042(10)
C8 0.063(6) 0.150(9) 0.096(8) 0.027(7) 0.043(6) 0.036(6)
C9 0.074(8) 0.107(11) 0.066(8) 0.010(8) 0.032(7) 0.027(8)
C10 0.110(8) 0.108(8) 0.086(7) 0.001(6) 0.037(6) 0.014(6)
C11 0.097(12) 0.119(14) 0.090(12) -0.004(11) 0.031(10) 0.021(11)
C12 0.147(15) 0.133(14) 0.130(14) 0.074(12) 0.075(12) 0.101(13)
C13 0.121(8) 0.100(7) 0.110(7) 0.010(6) 0.021(6) 0.039(6)
C14 0.121(8) 0.073(7) 0.081(6) 0.010(5) 0.020(6) 0.028(6)
C15 0.162(10) 0.162(10) 0.147(10) -0.004(7) 0.072(7) 0.037(7)
C16 0.113(9) 0.115(9) 0.099(8) -0.019(7) 0.059(7) 0.015(7)
C17 0.152(9) 0.133(10) 0.131(8) 0.014(7) 0.036(6) 0.048(7)
C18 0.067(10) 0.082(9) 0.076(11) 0.016(7) 0.041(7) 0.010(8)
C19 0.071(7) 0.106(8) 0.110(8) 0.018(7) 0.033(5) 0.031(7)
C20 0.111(12) 0.112(11) 0.123(13) 0.014(8) 0.040(9) 0.050(9)
C21 0.150(15) 0.163(15) 0.114(9) -0.038(10) 0.025(10) -0.015(12)
C22 0.104(16) 0.14(2) 0.15(2) 0.006(16) 0.041(17) 0.031(14)
C23 0.065(8) 0.156(12) 0.093(10) 0.021(9) 0.044(8) 0.025(9)
C24 0.071(8) 0.155(10) 0.103(10) 0.016(9) 0.035(8) 0.043(8)
C25 0.063(10) 0.150(13) 0.092(11) 0.031(10) 0.044(9) 0.031(10)
C26 0.070(9) 0.155(11) 0.102(10) 0.018(9) 0.036(8) 0.040(9)
C27 0.096(9) 0.128(9) 0.124(9) 0.016(8) 0.048(8) 0.015(8)
C28 0.094(8) 0.125(9) 0.121(9) 0.014(8) 0.046(7) 0.016(7)
C29 0.096(10) 0.127(11) 0.121(11) 0.017(9) 0.051(9) 0.020(9)
C30 0.099(9) 0.126(9) 0.123(9) 0.014(8) 0.046(8) 0.017(8)
C31 0.140(7) 0.145(7) 0.138(7) 0.014(6) 0.063(6) 0.028(6)
C32 0.144(8) 0.150(8) 0.139(8) 0.013(7) 0.064(7) 0.018(7)
C33 0.144(7) 0.153(8) 0.139(7) 0.015(6) 0.064(6) 0.024(6)
C34 0.149(9) 0.142(8) 0.122(7) 0.018(6) 0.020(5) 0.042(7)
C35 0.17(2) 0.18(2) 0.178(17) 0.053(16) 0.087(19) 0.009(14)
C38 0.15(2) 0.19(2) 0.175(18) -0.007(14) 0.083(15) 0.074(18)
C39 0.146(17) 0.143(16) 0.140(15) 0.023(8) 0.055(10) 0.040(10)
C40 0.18(2) 0.16(2) 0.19(2) 0.023(17) 0.065(14) 0.064(18)
C42 0.132(13) 0.133(13) 0.130(13) 0.023(7) 0.049(8) 0.041(7)
C43 0.135(15) 0.136(15) 0.133(15) 0.025(11) 0.052(11) 0.038(11)
C44 0.138(15) 0.134(15) 0.129(15) 0.022(11) 0.053(11) 0.041(11)
C45 0.136(5) 0.143(5) 0.141(6) 0.015(5) 0.034(5) 0.033(5)
C46 0.142(6) 0.154(6) 0.149(6) 0.013(6) 0.029(6) 0.030(5)
C47 0.144(6) 0.159(7) 0.151(7) 0.011(6) 0.032(6) 0.036(6)
O16 0.119(14) 0.121(13) 0.097(12) -0.006(9) 0.044(10) 0.059(11)
N3 0.116(10) 0.112(11) 0.122(11) 0.008(8) 0.053(7) 0.045(8)
C36 0.088(11) 0.087(14) 0.126(13) 0.003(11) 0.057(9) 0.046(11)
C37 0.098(10) 0.091(10) 0.087(10) 0.007(7) 0.034(8) 0.038(8)
C41 0.17(2) 0.131(19) 0.134(16) -0.012(13) 0.046(14) 0.081(16)

loop_
_atom_type_symbol
_atom_type_description
_atom_type_scat_dispersion_real
_atom_type_scat_dispersion_imag
_atom_type_scat_source
C C 0.0033 0.0016 'International Tables Vol C Tables 4.2.6.8 and 6.1.1.4'
H H 0.0000 0.0000 'International Tables Vol C Tables 4.2.6.8 and 6.1.1.4'
Ag Ag -0.8971 1.1015 'International Tables Vol C Tables 4.2.6.8 and 6.1.1.4'
F F 0.0171 0.0103 'International Tables Vol C Tables 4.2.6.8 and 6.1.1.4'
N N 0.0061 0.0033 'International Tables Vol C Tables 4.2.6.8 and 6.1.1.4'
O O 0.0106 0.0060 'International Tables Vol C Tables 4.2.6.8 and 6.1.1.4'
S S 0.1246 0.1234 'International Tables Vol C Tables 4.2.6.8 and 6.1.1.4'

loop_
_geom_angle_atom_site_label_1
_geom_angle_atom_site_label_2
_geom_angle_atom_site_label_3
_geom_angle
_geom_angle_site_symmetry_1
_geom_angle_site_symmetry_3
_geom_angle_publ_flag
Ag2 Ag1A Ag3 60.46(19) . . ?
Ag2 Ag1A Ag5 60.52(17) . . ?
Ag2 Ag1A Ag6 91.4(3) . . ?
Ag2 Ag1A Ag9 123.7(3) . . ?
Ag2 Ag1A Ag10 123.7(3) . . ?
Ag3 Ag1A Ag5 92.5(3) . . ?
Ag3 Ag1A Ag9 63.62(18) . . ?
Ag3 Ag1A Ag10 128.6(3) . . ?
Ag5 Ag1A Ag9 129.1(3) . . ?
Ag5 Ag1A Ag10 63.5(2) . . ?
Ag6 Ag1A Ag3 61.90(18) . . ?
Ag6 Ag1A Ag5 61.64(19) . . ?
Ag6 Ag1A Ag9 67.48(18) . . ?
Ag6 Ag1A Ag10 66.7(2) . . ?
Ag9 Ag1A Ag10 95.8(2) . . ?
S4 Ag1A Ag2 170.0(4) . . ?
S4 Ag1A Ag3 113.6(3) . . ?
S4 Ag1A Ag5 113.6(3) . . ?
S4 Ag1A Ag6 78.6(2) . . ?
S4 Ag1A Ag9 52.34(15) . . ?
S4 Ag1A Ag10 52.17(18) . . ?
O8 Ag1A Ag2 82.9(5) . . ?
O8 Ag1A Ag3 117.7(7) . . ?
O8 Ag1A Ag5 112.0(5) . . ?
O8 Ag1A Ag6 173.2(6) . . ?
O8 Ag1A Ag9 118.9(6) . . ?
O8 Ag1A Ag10 113.5(6) . . ?
O8 Ag1A S4 107.1(6) . . ?
Ag2 Ag1B Ag3 57.8(4) . . ?
Ag2 Ag1B Ag5 59.7(2) . . ?
Ag2 Ag1B Ag6 87.9(6) . . ?
Ag2 Ag1B Ag9 118.3(8) . . ?
Ag2 Ag1B Ag10 124.1(4) . . ?
Ag3 Ag1B Ag9 60.8(4) . . ?
Ag3 Ag1B Ag10 125.2(6) . . ?
Ag5 Ag1B Ag3 89.1(5) . . ?
Ag5 Ag1B Ag6 60.3(3) . . ?
Ag5 Ag1B Ag9 125.3(6) . . ?
Ag5 Ag1B Ag10 64.4(2) . . ?
Ag6 Ag1B Ag3 58.7(5) . . ?
Ag6 Ag1B Ag9 65.0(4) . . ?
Ag6 Ag1B Ag10 66.4(2) . . ?
Ag10 Ag1B Ag9 95.3(3) . . ?
S4 Ag1B Ag2 164.5(9) . . ?
S4 Ag1B Ag3 109.6(6) . . ?
S4 Ag1B Ag5 114.5(4) . . ?
S4 Ag1B Ag6 77.2(3) . . ?
S4 Ag1B Ag9 51.3(2) . . ?
S4 Ag1B Ag10 53.4(2) . . ?
O15 Ag1B Ag2 88.7(6) . . ?
O15 Ag1B Ag3 129.6(6) . . ?
O15 Ag1B Ag5 106.1(6) . . ?
O15 Ag1B Ag6 165.6(6) . . ?
O15 Ag1B Ag9 128.5(6) . . ?
O15 Ag1B Ag10 104.4(8) . . ?
O15 Ag1B S4 106.8(9) . . ?
Ag1A Ag2 Ag3 60.49(18) . . ?
Ag1A Ag2 Ag4 90.24(18) . . ?
Ag1A Ag2 Ag5 61.2(2) . . ?
Ag1B Ag2 Ag5 60.6(2) . . ?
Ag3 Ag2 Ag1B 63.6(5) . . ?
Ag3 Ag2 Ag5 92.93(3) . . ?
Ag4 Ag2 Ag1B 92.4(4) . . ?
Ag4 Ag2 Ag3 61.26(3) . . ?
Ag4 Ag2 Ag5 60.74(3) . . ?
O3 Ag2 Ag1A 80.5(3) . . ?
O3 Ag2 Ag1B 77.7(5) . . ?
O3 Ag2 Ag3 125.8(3) . . ?
O3 Ag2 Ag4 160.4(2) . . ?
O3 Ag2 Ag5 99.7(2) . . ?
O4 Ag2 Ag1A 162.0(4) . . ?
O4 Ag2 Ag1B 161.3(4) . . ?
O4 Ag2 Ag3 124.2(3) . . ?
O4 Ag2 Ag4 79.3(2) . . ?
O4 Ag2 Ag5 100.9(3) . . ?
O4 Ag2 O3 104.8(4) . . ?
O4 Ag2 O5 83.4(4) . . ?
O5 Ag2 Ag1A 114.5(4) . . ?
O5 Ag2 Ag1B 115.4(4) . . ?
O5 Ag2 Ag3 80.8(3) . . ?
O5 Ag2 Ag4 116.0(3) . . ?
O5 Ag2 Ag5 173.7(3) . . ?
O5 Ag2 O3 83.6(4) . . ?
Ag1A Ag3 Ag4 88.34(18) . . ?
Ag1A Ag3 Ag6 58.55(19) . . ?
Ag1A Ag3 Ag8 123.56(19) . . ?
Ag1A Ag3 Ag9 62.37(16) . . ?
Ag1B Ag3 Ag8 124.2(2) . . ?
Ag1B Ag3 Ag9 62.75(19) . . ?
Ag2 Ag3 Ag1A 59.05(16) . . ?
Ag2 Ag3 Ag1B 58.61(19) . . ?
Ag2 Ag3 Ag4 59.36(3) . . ?
Ag2 Ag3 Ag6 88.64(3) . . ?
Ag2 Ag3 Ag8 123.05(4) . . ?
Ag2 Ag3 Ag9 121.06(4) . . ?
Ag4 Ag3 Ag1B 88.5(2) . . ?
Ag4 Ag3 Ag6 59.54(3) . . ?
Ag4 Ag3 Ag8 63.80(3) . . ?
Ag4 Ag3 Ag9 125.45(3) . . ?
Ag6 Ag3 Ag1B 59.2(2) . . ?
Ag6 Ag3 Ag8 65.04(3) . . ?
Ag6 Ag3 Ag9 65.92(3) . . ?
Ag9 Ag3 Ag8 94.03(3) . . ?
S1 Ag3 Ag1A 111.38(17) . . ?
S1 Ag3 Ag1B 111.9(2) . . ?
S1 Ag3 Ag2 165.54(7) . . ?
S1 Ag3 Ag4 112.12(7) . . ?
S1 Ag3 Ag6 76.91(6) . . ?
S1 Ag3 Ag8 50.94(6) . . ?
S1 Ag3 Ag9 52.31(6) . . ?
O7 Ag3 Ag1A 117.6(4) . . ?
O7 Ag3 Ag1B 117.0(4) . . ?
O7 Ag3 Ag2 84.7(3) . . ?
O7 Ag3 Ag4 116.3(4) . . ?
O7 Ag3 Ag6 173.4(3) . . ?
O7 Ag3 Ag8 118.7(4) . . ?
O7 Ag3 Ag9 118.0(4) . . ?
O7 Ag3 S1 109.7(3) . . ?
Ag2 Ag4 Ag3 59.38(3) . . ?
Ag2 Ag4 Ag5 60.06(3) . . ?
Ag2 Ag4 Ag6 89.18(3) . . ?
Ag2 Ag4 Ag7 122.51(4) . . ?
Ag2 Ag4 Ag8 122.21(4) . . ?
Ag3 Ag4 Ag7 126.45(3) . . ?
Ag3 Ag4 Ag8 62.93(3) . . ?
Ag5 Ag4 Ag3 91.42(3) . . ?
Ag5 Ag4 Ag7 62.57(3) . . ?
Ag5 Ag4 Ag8 125.77(3) . . ?
Ag6 Ag4 Ag3 60.46(3) . . ?
Ag6 Ag4 Ag5 60.83(3) . . ?
Ag6 Ag4 Ag7 66.00(3) . . ?
Ag6 Ag4 Ag8 64.98(3) . . ?
Ag7 Ag4 Ag8 94.01(3) . . ?
S2 Ag4 Ag2 165.01(7) . . ?
S2 Ag4 Ag3 111.04(7) . . ?
S2 Ag4 Ag5 111.42(7) . . ?
S2 Ag4 Ag6 75.83(6) . . ?
S2 Ag4 Ag7 51.78(7) . . ?
S2 Ag4 Ag8 50.68(7) . . ?
O11 Ag4 Ag2 86.0(4) . . ?
O11 Ag4 Ag3 126.1(6) . . ?
O11 Ag4 Ag5 106.4(9) . . ?
O11 Ag4 Ag6 166.9(9) . . ?
O11 Ag4 Ag7 106.6(7) . . ?
O11 Ag4 Ag8 127.6(8) . . ?
O11 Ag4 S2 108.7(4) . . ?
O13 Ag4 Ag2 84.2(5) . . ?
O13 Ag4 Ag3 109.9(10) . . ?
O13 Ag4 Ag5 120.9(6) . . ?
O13 Ag4 Ag6 170.3(10) . . ?
O13 Ag4 Ag7 123.7(10) . . ?
O13 Ag4 Ag8 112.8(7) . . ?
O13 Ag4 S2 110.5(5) . . ?
Ag1A Ag5 Ag4 87.71(18) . . ?
Ag1A Ag5 Ag6 57.96(17) . . ?
Ag1A Ag5 Ag7 123.83(17) . . ?
Ag1A Ag5 Ag10 62.19(19) . . ?
Ag1B Ag5 Ag6 60.4(4) . . ?
Ag1B Ag5 Ag7 126.2(4) . . ?
Ag1B Ag5 Ag10 60.5(3) . . ?
Ag2 Ag5 Ag1A 58.29(18) . . ?
Ag2 Ag5 Ag1B 59.7(3) . . ?
Ag2 Ag5 Ag4 59.19(3) . . ?
Ag2 Ag5 Ag6 87.95(3) . . ?
Ag2 Ag5 Ag7 122.37(4) . . ?
Ag2 Ag5 Ag10 120.19(4) . . ?
Ag4 Ag5 Ag1B 91.0(5) . . ?
Ag4 Ag5 Ag6 59.52(3) . . ?
Ag4 Ag5 Ag7 63.31(3) . . ?
Ag4 Ag5 Ag10 124.52(3) . . ?
Ag6 Ag5 Ag7 65.86(3) . . ?
Ag6 Ag5 Ag10 65.00(3) . . ?
Ag7 Ag5 Ag10 94.78(3) . . ?
S3 Ag5 Ag1A 110.35(19) . . ?
S3 Ag5 Ag1B 109.7(2) . . ?
S3 Ag5 Ag2 163.69(7) . . ?
S3 Ag5 Ag4 111.61(7) . . ?
S3 Ag5 Ag6 75.78(6) . . ?
S3 Ag5 Ag7 51.71(7) . . ?
S3 Ag5 Ag10 51.64(7) . . ?
O10 Ag5 Ag1A 129.5(4) . . ?
O10 Ag5 Ag1B 127.4(5) . . ?
O10 Ag5 Ag2 91.8(3) . . ?
O10 Ag5 Ag4 112.3(4) . . ?
O10 Ag5 Ag6 170.3(4) . . ?
O10 Ag5 Ag7 106.4(4) . . ?
O10 Ag5 Ag10 122.9(4) . . ?
O10 Ag5 S3 104.4(3) . . ?
O10 Ag5 O20 71.1(8) . . ?
O20 Ag5 Ag1B 68.9(8) . . ?
O20 Ag5 Ag2 95.0(6) . . ?
O20 Ag5 Ag4 153.6(6) . . ?
O20 Ag5 Ag6 118.6(7) . . ?
O20 Ag5 Ag7 142.6(6) . . ?
O20 Ag5 Ag10 61.0(7) . . ?
O20 Ag5 S3 91.9(6) . . ?
Ag1A Ag6 Ag3 59.5(2) . . ?
Ag1A Ag6 Ag4 89.18(17) . . ?
Ag1A Ag6 Ag5 60.40(17) . . ?
Ag1A Ag6 Ag7 120.97(18) . . ?
Ag1A Ag6 Ag8 121.5(2) . . ?
Ag1A Ag6 Ag9 60.59(17) . . ?
Ag1A Ag6 Ag10 61.5(2) . . ?
Ag1A Ag6 Ag1 177.0(4) . 2_666 ?
Ag1B Ag6 Ag7 119.8(2) . . ?
Ag1B Ag6 Ag8 124.0(4) . . ?
Ag1B Ag6 Ag9 61.7(2) . . ?
Ag1B Ag6 Ag10 59.0(4) . . ?
Ag3 Ag6 Ag1B 62.1(4) . . ?
Ag3 Ag6 Ag5 90.47(3) . . ?
Ag3 Ag6 Ag7 121.35(3) . . ?
Ag3 Ag6 Ag8 62.00(3) . . ?
Ag3 Ag6 Ag9 60.52(3) . . ?
Ag3 Ag6 Ag10 121.00(3) . . ?
Ag3 Ag6 Ag1 121.08(12) . 2_666 ?
Ag4 Ag6 Ag1B 90.4(3) . . ?
Ag4 Ag6 Ag3 60.00(3) . . ?
Ag4 Ag6 Ag5 59.65(3) . . ?
Ag4 Ag6 Ag7 61.36(3) . . ?
Ag4 Ag6 Ag8 62.78(3) . . ?
Ag4 Ag6 Ag9 120.52(3) . . ?
Ag4 Ag6 Ag10 121.00(3) . . ?
Ag4 Ag6 Ag1 93.6(3) . 2_666 ?
Ag5 Ag6 Ag1B 59.3(2) . . ?
Ag5 Ag6 Ag7 60.58(3) . . ?
Ag5 Ag6 Ag8 122.40(3) . . ?
Ag5 Ag6 Ag9 120.97(3) . . ?
Ag5 Ag6 Ag10 61.35(3) . . ?
Ag5 Ag6 Ag1 122.1(3) . 2_666 ?
Ag7 Ag6 Ag1 61.5(3) . 2_666 ?
Ag8 Ag6 Ag7 90.51(3) . . ?
Ag8 Ag6 Ag1 59.10(12) . 2_666 ?
Ag9 Ag6 Ag7 177.89(3) . . ?
Ag9 Ag6 Ag8 89.67(3) . . ?
Ag9 Ag6 Ag1 116.9(3) . 2_666 ?
Ag10 Ag6 Ag7 90.06(3) . . ?
Ag10 Ag6 Ag8 175.80(3) . . ?
Ag10 Ag6 Ag9 89.61(3) . . ?
Ag10 Ag6 Ag1 117.74(13) . 2_666 ?
S5 Ag6 Ag1A 132.33(18) . . ?
S5 Ag6 Ag1B 131.1(3) . . ?
S5 Ag6 Ag3 134.63(3) . . ?
S5 Ag6 Ag4 138.49(3) . . ?
S5 Ag6 Ag5 134.75(3) . . ?
S5 Ag6 Ag7 90.94(3) . . ?
S5 Ag6 Ag8 89.34(3) . . ?
S5 Ag6 Ag9 86.96(3) . . ?
S5 Ag6 Ag10 86.49(3) . . ?
S5 Ag6 Ag1 44.9(3) . 2_666 ?
Ag4 Ag7 Ag6 52.64(2) . . ?
Ag4 Ag7 Ag12 90.33(7) . 2_666 ?
Ag4 Ag7 Ag1 87.7(2) . 2_666 ?
Ag5 Ag7 Ag4 54.12(3) . . ?
Ag5 Ag7 Ag6 53.56(2) . . ?
Ag5 Ag7 Ag12 123.0(2) . 2_666 ?
Ag5 Ag7 Ag1 113.8(5) . 2_666 ?
Ag6 Ag7 Ag12 69.5(3) . 2_666 ?
Ag6 Ag7 Ag1 60.3(5) . 2_666 ?
S2 Ag7 Ag4 52.51(6) . . ?
S2 Ag7 Ag5 104.05(6) . . ?
S2 Ag7 Ag6 68.70(6) . . ?
S2 Ag7 Ag12 45.27(14) . 2_666 ?
S2 Ag7 Ag1 48.84(17) . 2_666 ?
S3 Ag7 Ag4 104.58(7) . . ?
S3 Ag7 Ag5 53.48(6) . . ?
S3 Ag7 Ag6 69.73(7) . . ?
S3 Ag7 Ag12 112.3(3) . 2_666 ?
S3 Ag7 Ag1 103.3(4) . 2_666 ?
S3 Ag7 S2 137.92(9) . . ?
O2 Ag7 Ag4 149.4(4) 2_666 . ?
O2 Ag7 Ag5 149.2(4) 2_666 . ?
O2 Ag7 Ag6 117.3(3) 2_666 . ?
O2 Ag7 Ag12 60.6(3) 2_666 2_666 ?
O2 Ag7 Ag1 65.4(4) 2_666 2_666 ?
O2 Ag7 S2 97.2(4) 2_666 . ?
O2 Ag7 S3 95.9(4) 2_666 . ?
O12 Ag7 Ag4 91.5(5) . . ?
O12 Ag7 Ag5 92.6(5) . . ?
O12 Ag7 Ag6 139.9(5) . . ?
O12 Ag7 Ag12 135.9(6) . 2_666 ?
O12 Ag7 Ag1 146.0(7) . 2_666 ?
O12 Ag7 S2 105.9(5) . . ?
O12 Ag7 S3 109.8(5) . . ?
O12 Ag7 O2 102.8(6) . 2_666 ?
Ag3 Ag8 Ag4 53.27(3) . . ?
Ag3 Ag8 Ag6 52.97(2) . . ?
Ag3 Ag8 Ag12 122.2(2) . 2_666 ?
Ag3 Ag8 Ag1 114.6(4) . 2_666 ?
Ag4 Ag8 Ag6 52.24(2) . . ?
Ag4 Ag8 Ag12 89.18(7) . 2_666 ?
Ag4 Ag8 Ag1 88.91(11) . 2_666 ?
Ag6 Ag8 Ag12 69.5(2) . 2_666 ?
Ag1 Ag8 Ag6 61.7(3) 2_666 . ?
S1 Ag8 Ag3 51.83(6) . . ?
S1 Ag8 Ag4 102.85(6) . . ?
S1 Ag8 Ag6 70.31(6) . . ?
S1 Ag8 Ag12 116.0(3) . 2_666 ?
S1 Ag8 Ag1 106.1(5) . 2_666 ?
S1 Ag8 S2 139.21(9) . . ?
S2 Ag8 Ag3 102.75(6) . . ?
S2 Ag8 Ag4 51.72(6) . . ?
S2 Ag8 Ag6 68.97(6) . . ?
S2 Ag8 Ag12 45.15(15) . 2_666 ?
S2 Ag8 Ag1 50.8(3) . 2_666 ?
O9 Ag8 Ag3 137.2(3) . . ?
O9 Ag8 Ag4 142.4(3) . . ?
O9 Ag8 Ag6 163.7(3) . . ?
O9 Ag8 Ag12 99.9(4) . 2_666 ?
O9 Ag8 Ag1 106.2(4) . 2_666 ?
O9 Ag8 S1 105.5(4) . . ?
O9 Ag8 S2 112.9(4) . . ?
O17 Ag8 Ag3 91.8(9) . . ?
O17 Ag8 Ag4 96.2(9) . . ?
O17 Ag8 Ag6 141.5(9) . . ?
O17 Ag8 S1 101.7(10) . . ?
O17 Ag8 S2 111.4(10) . . ?
Ag1A Ag9 Ag3 54.01(17) . . ?
Ag1A Ag9 Ag6 51.93(17) . . ?
Ag1A Ag9 Ag11 120.23(17) . 2_666 ?
Ag1B Ag9 Ag6 53.4(3) . . ?
Ag3 Ag9 Ag1B 56.5(4) . . ?
Ag3 Ag9 Ag6 53.56(2) . . ?
Ag3 Ag9 Ag11 92.13(3) . 2_666 ?
Ag11 Ag9 Ag6 68.31(3) 2_666 . ?
S1 Ag9 Ag1A 103.84(18) . . ?
S1 Ag9 Ag1B 106.3(4) . . ?
S1 Ag9 Ag3 52.73(6) . . ?
S1 Ag9 Ag6 70.17(6) . . ?
S1 Ag9 Ag11 48.75(6) . 2_666 ?
S4 Ag9 Ag1A 54.05(18) . . ?
S4 Ag9 Ag1B 51.9(3) . . ?
S4 Ag9 Ag3 106.03(6) . . ?
S4 Ag9 Ag6 70.69(6) . . ?
S4 Ag9 Ag11 109.58(7) . 2_666 ?
S4 Ag9 S1 140.39(9) . . ?
O6 Ag9 Ag1A 145.2(4) . . ?
O6 Ag9 Ag1B 143.3(5) . . ?
O6 Ag9 Ag3 137.3(3) . . ?
O6 Ag9 Ag6 161.1(3) . . ?
O6 Ag9 Ag11 94.0(3) . 2_666 ?
O6 Ag9 S1 103.7(4) . . ?
O6 Ag9 S4 111.4(4) . . ?
O6 Ag9 O18 81.5(13) . . ?
O18 Ag9 Ag1A 68.6(13) . . ?
O18 Ag9 Ag1B 68.0(13) . . ?
O18 Ag9 Ag3 78.1(13) . . ?
O18 Ag9 Ag6 117.4(13) . . ?
O18 Ag9 Ag11 159.1(12) . 2_666 ?
O18 Ag9 S1 112.3(12) . . ?
O18 Ag9 S4 91.0(12) . . ?
Ag1A Ag10 Ag5 54.27(16) . . ?
Ag1A Ag10 Ag6 51.83(16) . . ?
Ag1A Ag10 Ag11 119.54(16) . . ?
Ag1B Ag10 Ag5 55.0(2) . . ?
Ag1B Ag10 Ag6 54.6(4) . . ?
Ag1B Ag10 Ag11 122.3(4) . . ?
Ag1B Ag10 Ag1 92.3(3) . . ?
Ag5 Ag10 Ag6 53.65(2) . . ?
Ag5 Ag10 Ag11 90.84(4) . . ?
Ag5 Ag10 Ag1 119.6(3) . . ?
Ag6 Ag10 Ag11 67.72(3) . . ?
Ag6 Ag10 Ag1 66.0(3) . . ?
Ag11 Ag10 Ag1 63.7(4) . . ?
S3 Ag10 Ag1A 104.28(17) . . ?
S3 Ag10 Ag1B 105.8(3) . . ?
S3 Ag10 Ag5 53.14(7) . . ?
S3 Ag10 Ag6 70.09(7) . . ?
S3 Ag10 Ag11 46.92(6) . . ?
S3 Ag10 Ag1 107.3(5) . . ?
S3 Ag10 O1 99.0(3) . 2_666 ?
S4 Ag10 Ag1A 53.55(16) . . ?
S4 Ag10 Ag1B 53.72(19) . . ?
S4 Ag10 Ag5 105.95(6) . . ?
S4 Ag10 Ag6 70.83(6) . . ?
S4 Ag10 Ag11 110.70(7) . . ?
S4 Ag10 Ag1 49.4(4) . . ?
S4 Ag10 S3 140.43(9) . . ?
S4 Ag10 O1 94.7(3) . 2_666 ?
O1 Ag10 Ag1A 148.0(3) 2_666 . ?
O1 Ag10 Ag1B 148.4(3) 2_666 . ?
O1 Ag10 Ag5 152.0(3) 2_666 . ?
O1 Ag10 Ag6 119.4(2) 2_666 . ?
O1 Ag10 Ag11 63.7(2) 2_666 . ?
O1 Ag10 Ag1 61.3(3) 2_666 . ?
O14 Ag10 Ag1B 140.4(9) 2_666 . ?
O14 Ag10 Ag5 131.2(7) 2_666 . ?
O14 Ag10 Ag6 164.9(8) 2_666 . ?
O14 Ag10 Ag11 97.3(8) 2_666 . ?
O14 Ag10 Ag1 106.8(7) 2_666 . ?
O14 Ag10 S3 101.1(8) 2_666 . ?
O14 Ag10 S4 115.5(7) 2_666 . ?
O19 Ag10 Ag1A 87.6(6) . . ?
O19 Ag10 Ag5 89.3(6) . . ?
O19 Ag10 Ag6 135.3(6) . . ?
O19 Ag10 Ag11 145.8(6) . . ?
O19 Ag10 S3 109.8(6) . . ?
O19 Ag10 S4 102.1(6) . . ?
O19 Ag10 O1 105.0(6) . 2_666 ?
Ag9 Ag11 Ag10 167.70(5) 2_666 . ?
S1 Ag11 Ag9 50.51(7) 2_666 2_666 ?
S1 Ag11 Ag10 132.87(8) 2_666 . ?
S1 Ag11 S5 107.82(7) 2_666 . ?
S3 Ag11 Ag9 137.83(9) . 2_666 ?
S3 Ag11 Ag10 48.61(7) . . ?
S3 Ag11 S1 145.49(10) . 2_666 ?
S3 Ag11 S5 106.38(7) . . ?
S5 Ag11 Ag9 85.49(3) . 2_666 ?
S5 Ag11 Ag10 82.29(4) . . ?
Ag7 Ag12 Ag8 86.29(11) 2_666 2_666 ?
S2 Ag12 Ag7 48.61(10) 2_666 2_666 ?
S2 Ag12 Ag8 48.17(10) 2_666 2_666 ?
S2 Ag12 S5 102.3(4) 2_666 . ?
S4 Ag12 Ag7 138.62(16) . 2_666 ?
S4 Ag12 Ag8 134.55(17) . 2_666 ?
S4 Ag12 S2 160.8(8) . 2_666 ?
S4 Ag12 S5 96.7(4) . . ?
S5 Ag12 Ag7 82.0(3) . 2_666 ?
S5 Ag12 Ag8 80.3(3) . 2_666 ?
Ag6 Ag1 Ag7 58.18(18) 2_666 2_666 ?
Ag6 Ag1 Ag10 121.8(8) 2_666 . ?
Ag7 Ag1 Ag10 176.5(4) 2_666 . ?
Ag8 Ag1 Ag6 59.2(3) 2_666 2_666 ?
Ag8 Ag1 Ag7 88.61(14) 2_666 2_666 ?
Ag8 Ag1 Ag10 94.2(3) 2_666 . ?
S2 Ag1 Ag6 67.3(3) 2_666 2_666 ?
S2 Ag1 Ag7 48.33(14) 2_666 2_666 ?
S2 Ag1 Ag8 49.88(14) 2_666 2_666 ?
S2 Ag1 Ag10 135.1(3) 2_666 . ?
S2 Ag1 S4 134.3(11) 2_666 . ?
S4 Ag1 Ag6 158.3(8) . 2_666 ?
S4 Ag1 Ag7 130.4(7) . 2_666 ?
S4 Ag1 Ag8 132.9(3) . 2_666 ?
S4 Ag1 Ag10 48.22(11) . . ?
S5 Ag1 Ag6 49.6(4) . 2_666 ?
S5 Ag1 Ag7 91.5(4) . 2_666 ?
S5 Ag1 Ag8 92.7(7) . 2_666 ?
S5 Ag1 Ag10 86.3(5) . . ?
S5 Ag1 S2 116.8(7) . 2_666 ?
S5 Ag1 S4 108.8(4) . . ?
Ag8 S1 Ag3 77.23(8) . . ?
Ag8 S1 Ag9 129.86(10) . . ?
Ag9 S1 Ag3 74.96(7) . . ?
Ag11 S1 Ag3 130.80(11) 2_666 . ?
Ag11 S1 Ag8 87.13(9) 2_666 . ?
Ag11 S1 Ag9 80.74(9) 2_666 . ?
C8 S1 Ag3 111.7(5) . . ?
C8 S1 Ag8 113.1(5) . . ?
C8 S1 Ag9 115.7(5) . . ?
C8 S1 Ag11 117.4(5) . 2_666 ?
Ag7 S2 Ag4 75.72(8) . . ?
Ag7 S2 Ag1 82.83(17) . 2_666 ?
Ag8 S2 Ag4 77.60(8) . . ?
Ag8 S2 Ag7 131.81(10) . . ?
Ag8 S2 Ag1 79.4(4) . 2_666 ?
Ag12 S2 Ag4 136.7(4) 2_666 . ?
Ag12 S2 Ag7 86.1(2) 2_666 . ?
Ag12 S2 Ag8 86.7(2) 2_666 . ?
Ag12 S2 Ag1 13.6(2) 2_666 2_666 ?
Ag1 S2 Ag4 123.3(6) 2_666 . ?
C3 S2 Ag4 110.2(5) . . ?
C3 S2 Ag7 113.1(4) . . ?
C3 S2 Ag8 113.5(4) . . ?
C3 S2 Ag12 113.1(7) . 2_666 ?
C3 S2 Ag1 126.5(8) . 2_666 ?
Ag7 S3 Ag5 74.81(8) . . ?
Ag7 S3 Ag10 129.96(11) . . ?
Ag10 S3 Ag5 75.22(8) . . ?
Ag11 S3 Ag5 132.41(11) . . ?
Ag11 S3 Ag7 87.20(9) . . ?
Ag11 S3 Ag10 84.48(10) . . ?
C6 S3 Ag5 115.5(6) . . ?
C6 S3 Ag7 119.4(6) . . ?
C6 S3 Ag10 109.4(6) . . ?
C6 S3 Ag11 111.7(6) . . ?
Ag1B S4 Ag1 128.3(7) . . ?
Ag9 S4 Ag1A 73.6(2) . . ?
Ag9 S4 Ag1B 76.8(5) . . ?
Ag9 S4 Ag10 128.77(10) . . ?
Ag9 S4 Ag1 85.23(17) . . ?
Ag10 S4 Ag1A 74.3(2) . . ?
Ag10 S4 Ag1B 72.9(3) . . ?
Ag10 S4 Ag1 82.4(4) . . ?
Ag12 S4 Ag1A 139.0(5) . . ?
Ag12 S4 Ag9 88.9(2) . . ?
Ag12 S4 Ag10 90.0(2) . . ?
C1 S4 Ag1A 109.2(5) . . ?
C1 S4 Ag1B 106.7(6) . . ?
C1 S4 Ag9 112.7(4) . . ?
C1 S4 Ag10 115.0(4) . . ?
C1 S4 Ag12 111.8(6) . . ?
C1 S4 Ag1 125.0(7) . . ?
Ag6 S5 Ag6 180.0 2_666 . ?
Ag6 S5 Ag11 90.54(3) 2_666 2_666 ?
Ag6 S5 Ag11 90.54(3) . . ?
Ag6 S5 Ag11 89.46(3) . 2_666 ?
Ag6 S5 Ag11 89.46(3) 2_666 . ?
Ag6 S5 Ag12 93.39(5) . . ?
Ag6 S5 Ag12 86.61(5) 2_666 . ?
Ag6 S5 Ag12 93.39(5) 2_666 2_666 ?
Ag6 S5 Ag12 86.61(5) . 2_666 ?
Ag11 S5 Ag11 180.0 2_666 . ?
Ag11 S5 Ag12 92.65(8) 2_666 2_666 ?
Ag11 S5 Ag12 87.35(8) . 2_666 ?
Ag11 S5 Ag12 92.65(8) . . ?
Ag11 S5 Ag12 87.35(8) 2_666 . ?
Ag12 S5 Ag12 180.0 . 2_666 ?
Ag1 S5 Ag6 85.54(16) 2_666 . ?
Ag1 S5 Ag6 94.46(16) . . ?
Ag1 S5 Ag11 89.4(3) 2_666 . ?
Ag1 S5 Ag11 90.6(3) . . ?
Ag1 S5 Ag1 180.0 2_666 . ?
C5 O1 Ag10 144.0(9) . 2_666 ?
C9 O2 Ag7 150.2(13) . 2_666 ?
C13 O3 Ag2 122.0(11) . . ?
C14 O4 Ag2 119.1(9) . . ?
C16 O5 Ag2 122.6(9) . . ?
C9 O6 Ag9 112.3(10) . . ?
C16 O7 Ag3 123.7(10) . . ?
C13 O8 Ag1A 116.0(17) . . ?
C5 O9 Ag8 103.6(10) . . ?
C10 O10 Ag5 128.3(12) . . ?
C14 O11 Ag4 115.1(15) . . ?
C31 O12 Ag7 122.7(19) . . ?
C14 O13 Ag4 114.7(14) . . ?
C13 O15 Ag1B 115.5(18) . . ?
C39 O17 Ag8 124(4) . . ?
C42 O18 Ag9 141(3) . . ?
C45 O19 Ag10 117.2(19) . . ?
C45 O20 Ag5 158(2) . . ?
C10 N1 C21 115.8(16) . . ?
C10 N1 C22 111(2) . . ?
C10 N1 C35 114(2) . . ?
C21 N1 C22 118(3) . . ?
C21 N1 C35 122(3) . . ?
C31 N2 C32 123(2) . . ?
C31 N2 C33 128(3) . . ?
C33 N2 C32 101(2) . . ?
C39 N4 C38 136(5) . . ?
C40 N4 C38 119(2) . . ?
C40 N4 C39 102(5) . . ?
C42 N5 C43 118(2) . . ?
C42 N5 C44 114.5(18) . . ?
C44 N5 C43 127(2) . . ?
C45 N6 C46 112.2(18) . . ?
C47 N6 C45 147(2) . . ?
C47 N6 C46 101.0(18) . . ?
C7 C1 S4 109.5(8) . . ?
C12 C1 S4 108.9(9) . . ?
C12 C1 C7 116.5(13) . . ?
C2 C3 S2 112.3(9) . . ?
C4 C3 S2 111.4(9) . . ?
C4 C3 C2 119.8(14) . . ?
O1 C5 O9 121.3(14) . . ?
O1 C5 C19 116.1(12) . . ?
O9 C5 C19 122.6(13) . . ?
C27 C6 S3 103.5(17) . . ?
C28 C6 S3 109(2) . . ?
C28 C6 C29 122(3) . . ?
C29 C6 S3 112.9(18) . . ?
C30 C6 S3 99.0(12) . . ?
C30 C6 C27 94(2) . . ?
C23 C8 S1 109.3(11) . . ?
C23 C8 C24 111.1(12) . . ?
C24 C8 S1 109.1(13) . . ?
C25 C8 S1 108.3(19) . . ?
C26 C8 S1 102.8(13) . . ?
C26 C8 C25 110.2(14) . . ?
O2 C9 O6 122.4(17) . . ?
O2 C9 C11 126.6(17) . . ?
O6 C9 C11 110.9(14) . . ?
O10 C10 N1 126.1(17) . . ?
F1 C11 F4 103.8(19) . . ?
F1 C11 C9 117.4(17) . . ?
F2 C11 F1 104.6(19) . . ?
F2 C11 F4 106.5(17) . . ?
F2 C11 C9 113.3(18) . . ?
F4 C11 C9 110.3(17) . . ?
O3 C13 O8 121.5(17) . . ?
O3 C13 C34 111.8(11) . . ?
O8 C13 C34 116.8(16) . . ?
O15 C13 O3 136(2) . . ?
O15 C13 C34 112.2(14) . . ?
O4 C14 O13 131.6(15) . . ?
O4 C14 C17 110.6(11) . . ?
O11 C14 O4 122.5(18) . . ?
O11 C14 C17 120.8(14) . . ?
O13 C14 C17 115.9(14) . . ?
F3 C15 F5 109.6(13) . . ?
F3 C15 F6 110.2(13) . . ?
F3 C15 C16 115.3(16) . . ?
F5 C15 C16 103.1(17) . . ?
F6 C15 F5 109.3(12) . . ?
F6 C15 C16 109.0(16) . . ?
F7 C15 F9 108.3(14) . . ?
F7 C15 C16 102(2) . . ?
F8 C15 F7 110.5(14) . . ?
F8 C15 F9 110.5(14) . . ?
F8 C15 C16 116.5(17) . . ?
F9 C15 C16 108.1(19) . . ?
O5 C16 O7 126.9(14) . . ?
O5 C16 C15 116.0(12) . . ?
O7 C16 C15 115.7(12) . . ?
F10 C17 C14 99(2) . . ?
F11 C17 F10 108.0(14) . . ?
F11 C17 C14 119.4(15) . . ?
F12 C17 F10 110.1(14) . . ?
F12 C17 F11 110.3(13) . . ?
F12 C17 C14 109.5(14) . . ?
F13 C17 F15 106(2) . . ?
F13 C17 C14 111.3(14) . . ?
F14 C17 F13 88(2) . . ?
F14 C17 F15 124(2) . . ?
F14 C17 C14 114.3(15) . . ?
F15 C17 C14 110.1(15) . . ?
O1 C18 O14 108(2) . . ?
O1 C18 C20 126.5(15) . . ?
O14 C18 C20 125.9(16) . . ?
F16 C19 F17 104.7(12) . . ?
F16 C19 F18 104.6(12) . . ?
F16 C19 C5 112.0(14) . . ?
F17 C19 F18 103.8(13) . . ?
F17 C19 C5 118.8(15) . . ?
F18 C19 C5 111.6(15) . . ?
F19 C20 F20 103(2) . . ?
F19 C20 F21 104(2) . . ?
F19 C20 C18 115.2(19) . . ?
F20 C20 C18 115.6(18) . . ?
F21 C20 F20 102(2) . . ?
F21 C20 C18 115.8(18) . . ?
O12 C31 N2 123(3) . . ?
F22 C34 C13 106.2(13) . . ?
F23 C34 F22 108.5(14) . . ?
F23 C34 F24 112.2(14) . . ?
F23 C34 C13 110.1(13) . . ?
F24 C34 F22 109.0(14) . . ?
F24 C34 C13 110.6(13) . . ?
F25 C34 C13 114.5(18) . . ?
F26 C34 F25 102(2) . . ?
F26 C34 F27 102(2) . . ?
F26 C34 C13 113.2(17) . . ?
F27 C34 F25 122(2) . . ?
F27 C34 C13 103.4(17) . . ?
O17 C39 N4 144(6) . . ?
O18 C42 N5 120(3) . . ?
O19 C45 N6 113(2) . . ?
O20 C45 N6 141(3) . . ?
C36 N3 C41 97(3) . . ?
C37 N3 C36 113(2) . . ?
C37 N3 C41 143(3) . . ?
O16 C37 N3 124(2) . . ?

loop_
_geom_bond_atom_site_label_1
_geom_bond_atom_site_label_2
_geom_bond_distance
_geom_bond_site_symmetry_2
_geom_bond_publ_flag
Ag1A Ag2 2.739(8) . ?
Ag1A Ag3 2.779(9) . ?
Ag1A Ag5 2.820(9) . ?
Ag1A Ag6 2.750(9) . ?
Ag1A Ag9 3.043(8) . ?
Ag1A Ag10 3.073(10) . ?
Ag1A S4 2.568(9) . ?
Ag1A O8 2.32(2) . ?
Ag1B Ag2 2.802(13) . ?
Ag1B Ag3 2.94(2) . ?
Ag1B Ag5 2.827(10) . ?
Ag1B Ag6 2.857(18) . ?
Ag1B Ag9 3.134(16) . ?
Ag1B Ag10 3.003(13) . ?
Ag1B S4 2.533(10) . ?
Ag1B O15 2.23(3) . ?
Ag2 Ag3 2.7781(11) . ?
Ag2 Ag4 2.7774(11) . ?
Ag2 Ag5 2.8023(12) . ?
Ag2 O3 2.372(12) . ?
Ag2 O4 2.351(10) . ?
Ag2 O5 2.369(10) . ?
Ag3 Ag4 2.8306(12) . ?
Ag3 Ag6 2.8436(11) . ?
Ag3 Ag8 3.1452(12) . ?
Ag3 Ag9 3.0768(12) . ?
Ag3 S1 2.535(3) . ?
Ag3 O7 2.249(11) . ?
Ag4 Ag5 2.8213(13) . ?
Ag4 Ag6 2.8173(11) . ?
Ag4 Ag7 3.1108(13) . ?
Ag4 Ag8 3.1692(12) . ?
Ag4 S2 2.547(2) . ?
Ag4 O11 2.29(2) . ?
Ag4 O13 2.29(2) . ?
Ag5 Ag6 2.8545(11) . ?
Ag5 Ag7 3.0907(13) . ?
Ag5 Ag10 3.1103(12) . ?
Ag5 S3 2.574(3) . ?
Ag5 O10 2.260(12) . ?
Ag5 O20 2.48(2) . ?
Ag6 Ag7 3.2381(12) . ?
Ag6 Ag8 3.2293(12) . ?
Ag6 Ag9 3.2268(12) . ?
Ag6 Ag10 3.2124(12) . ?
Ag6 Ag1 3.31(2) 2_666 ?
Ag6 S5 2.5265(7) . ?
Ag7 Ag12 3.354(4) 2_666 ?
Ag7 Ag1 3.350(7) 2_666 ?
Ag7 S2 2.522(3) . ?
Ag7 S3 2.514(3) . ?
Ag7 O2 2.511(15) 2_666 ?
Ag7 O12 2.39(2) . ?
Ag8 Ag12 3.363(5) 2_666 ?
Ag8 Ag1 3.226(10) 2_666 ?
Ag8 S1 2.504(3) . ?
Ag8 S2 2.510(3) . ?
Ag8 O9 2.348(15) . ?
Ag8 O17 2.30(4) . ?
Ag9 Ag11 3.2245(15) 2_666 ?
Ag9 S1 2.521(3) . ?
Ag9 S4 2.511(3) . ?
Ag9 O6 2.333(12) . ?
Ag9 O18 2.452(10) . ?
Ag10 Ag11 3.3471(16) . ?
Ag10 Ag1 3.351(7) . ?
Ag10 S3 2.523(3) . ?
Ag10 S4 2.521(3) . ?
Ag10 O1 2.584(10) 2_666 ?
Ag10 O14 2.27(3) 2_666 ?
Ag10 O19 2.46(3) . ?
Ag11 S1 2.457(3) 2_666 ?
Ag11 S3 2.456(3) . ?
Ag11 S5 2.6191(12) . ?
Ag12 S2 2.388(5) 2_666 ?
Ag12 S4 2.387(4) . ?
Ag12 S5 2.938(17) . ?
Ag1 S2 2.542(10) 2_666 ?
Ag1 S4 2.568(14) . ?
Ag1 S5 2.34(3) . ?
S1 C8 1.851(13) . ?
S2 C3 1.819(13) . ?
S3 C6 1.842(16) . ?
S4 C1 1.842(12) . ?
F1 C11 1.31(2) . ?
F2 C11 1.31(2) . ?
F3 C15 1.337(10) . ?
F4 C11 1.38(2) . ?
F5 C15 1.358(10) . ?
F6 C15 1.353(10) . ?
F7 C15 1.355(10) . ?
F8 C15 1.336(10) . ?
F9 C15 1.359(10) . ?
F10 C17 1.360(10) . ?
F11 C17 1.355(10) . ?
F12 C17 1.338(10) . ?
F13 C17 1.371(19) . ?
F14 C17 1.315(19) . ?
F15 C17 1.385(19) . ?
F16 C19 1.331(10) . ?
F17 C19 1.334(10) . ?
F18 C19 1.335(10) . ?
F19 C20 1.342(10) . ?
F20 C20 1.349(10) . ?
F21 C20 1.347(10) . ?
F22 C34 1.375(10) . ?
F23 C34 1.346(10) . ?
F24 C34 1.350(10) . ?
F25 C34 1.38(2) . ?
F26 C34 1.36(2) . ?
F27 C34 1.36(2) . ?
O1 C5 1.227(9) . ?
O1 C18 1.243(10) . ?
O2 C9 1.208(18) . ?
O3 C13 1.215(9) . ?
O4 C14 1.247(9) . ?
O5 C16 1.221(9) . ?
O6 C9 1.219(18) . ?
O7 C16 1.235(9) . ?
O8 C13 1.227(10) . ?
O9 C5 1.245(9) . ?
O10 C10 1.151(18) . ?
O11 C14 1.246(10) . ?
O12 C31 1.185(17) . ?
O13 C14 1.257(10) . ?
O14 C18 1.250(10) . ?
O15 C13 1.211(10) . ?
O17 C39 1.20(2) . ?
O18 C42 1.19(2) . ?
O19 C45 1.193(10) . ?
O20 C45 1.193(18) . ?
N1 C10 1.432(10) . ?
N1 C21 1.438(10) . ?
N1 C22 1.443(10) . ?
N1 C35 1.45(2) . ?
N2 C31 1.343(10) . ?
N2 C32 1.456(10) . ?
N2 C33 1.440(10) . ?
N4 C38 1.47(2) . ?
N4 C39 1.46(2) . ?
N4 C40 1.44(2) . ?
N5 C42 1.398(10) . ?
N5 C43 1.451(10) . ?
N5 C44 1.447(10) . ?
N6 C45 1.449(10) . ?
N6 C46 1.453(10) . ?
N6 C47 1.431(10) . ?
C1 C7 1.532(9) . ?
C1 C12 1.530(9) . ?
C2 C3 1.526(9) . ?
C3 C4 1.518(9) . ?
C5 C19 1.500(10) . ?
C6 C27 1.524(10) . ?
C6 C28 1.522(10) . ?
C6 C29 1.537(10) . ?
C6 C30 1.517(10) . ?
C8 C23 1.521(10) . ?
C8 C24 1.537(10) . ?
C8 C25 1.533(10) . ?
C8 C26 1.527(10) . ?
C9 C11 1.45(3) . ?
C13 C34 1.530(10) . ?
C14 C17 1.523(10) . ?
C15 C16 1.509(10) . ?
C18 C20 1.507(10) . ?
O16 C37 1.193(10) . ?
N3 C36 1.443(10) . ?
N3 C37 1.435(10) . ?
N3 C41 1.444(19) . ?
